data_2241550
loop_
_publ_author_name
'Kars, Mohammed'
'Herrero, Adrian G\'omez'
'Roisnel, Thierry'
'Rebbah, Allaoua'
'Otero-Di\'az, L. Carlos'

_publ_section_title
;
 Structure cristalline du compos\'e
 Hg~3-<i>x~</i>Sb~<i>x~</i>(S+Se)~2+<i>x~</i>I~2-<i>x~</i> (<i>x</i>
 \\simeq 0.1)
;
_journal_coeditor_code VN2108
_journal_issue 3
_journal_name_full 'Acta Crystallographica Section E'
_journal_page_first 304
_journal_page_last 306
_journal_paper_doi 10.1107/S2056989016002127
_journal_volume 72
_journal_year 2016
_chemical_formula_iupac 'Hg2.899 Sb0.101 S0.054 Se2.038 I1.908'
_chemical_formula_sum 'Hg2.899 I1.908 S0.054 Sb0.101 Se2.038'
_chemical_formula_weight 998.6
_chemical_name_common 'mercury chalcohalide'
_chemical_name_systematic
;
Mercury antimony sulfide selenide iodide
;
_space_group_IT_number 74
_symmetry_cell_setting orthorhombic
_symmetry_space_group_name_Hall '-I 2b 2'
_symmetry_space_group_name_H-M 'I m m a'
_cell_angle_alpha 90
_cell_angle_beta 90
_cell_angle_gamma 90
_cell_formula_units_Z 8
_cell_length_a 9.7258(9)
_cell_length_b 19.3588(9)
_cell_length_c 9.6125(2)
_cell_measurement_reflns_used 1893
_cell_measurement_temperature 150(2)
_cell_measurement_theta_max 33.76
_cell_measurement_theta_min 2.98
_cell_volume 1809.84(19)
_computing_cell_refinement
;
SAINT (Bruker, 2006)
;
_computing_data_collection
;
APEX2 (Bruker, 2006)
;
_computing_data_reduction
;
SAINT (Bruker, 2006) and CELL_NOW (Bruker, 2006)
;
_computing_molecular_graphics
;
DIAMOND (Brandenburg & Putz, 2009)
;
_computing_publication_material
;
JANA2006 (Pet\<r\'i\<cek <i>et al.</i>,  2014)
;
_computing_structure_refinement
;
JANA2006 (Pet\<r\'i\<cek <i>et al.</i>,  2014)
;
_computing_structure_solution
;
SIR97 (Altomare <i>et al.</i>, 1999)
;
_diffrn_ambient_temperature 150(2)
_diffrn_measured_fraction_theta_full 0.99
_diffrn_measured_fraction_theta_max 0.99
_diffrn_measurement_device 'four-cycle diffractometer'
_diffrn_measurement_device_type 'Bruker APEXII'
_diffrn_measurement_method 'CCD rotation images, thin slices'
_diffrn_radiation_monochromator graphite
_diffrn_radiation_source 'X-ray tube'
_diffrn_radiation_type 'Mo K\a'
_diffrn_radiation_wavelength 0.71073
_diffrn_reflns_av_R_equivalents 0.0686
_diffrn_reflns_av_sigmaI/netI 0.0668
_diffrn_reflns_limit_h_max 15
_diffrn_reflns_limit_h_min -14
_diffrn_reflns_limit_k_max 27
_diffrn_reflns_limit_k_min -31
_diffrn_reflns_limit_l_max 12
_diffrn_reflns_limit_l_min -15
_diffrn_reflns_number 7021
_diffrn_reflns_theta_full 34.97
_diffrn_reflns_theta_max 34.97
_diffrn_reflns_theta_min 2.1
_exptl_absorpt_coefficient_mu 63.985
_exptl_absorpt_correction_T_max 0.0196
_exptl_absorpt_correction_T_min 0.00575
_exptl_absorpt_correction_type multi-scan
_exptl_absorpt_process_details
;
(<i>TWINABS</i>; Bruker, 2006)
;
_exptl_crystal_colour orange
_exptl_crystal_density_diffrn 7.3273
_exptl_crystal_description block
_exptl_crystal_F_000 3267
_exptl_crystal_size_max 0.18
_exptl_crystal_size_mid 0.09
_exptl_crystal_size_min 0.06
_refine_diff_density_max 1.98
_refine_diff_density_min -2.65
_refine_ls_extinction_method none
_refine_ls_goodness_of_fit_ref 1.44
_refine_ls_number_constraints 34
_refine_ls_number_parameters 48
_refine_ls_number_reflns 1628
_refine_ls_number_restraints 0
_refine_ls_R_factor_all 0.0820
_refine_ls_R_factor_gt 0.0478
_refine_ls_shift/su_max 0.0001
_refine_ls_shift/su_mean 0.0000
_refine_ls_structure_factor_coef F
_refine_ls_weighting_details w=1/(\s^2^(F)+0.0001F^2^)
_refine_ls_weighting_scheme sigma
_refine_ls_wR_factor_gt 0.0581
_refine_ls_wR_factor_ref 0.0637
_reflns_number_gt 1031
_reflns_number_total 1628
_reflns_threshold_expression I>3\s(I)
_cod_data_source_file vn2108sup1.cif
_cod_data_source_block I
_cod_database_code 2241550

loop_
_symmetry_equiv_pos_site_id
_symmetry_equiv_pos_as_xyz
1 x,y,z
2 -x,-y+1/2,z
3 -x,y+1/2,-z
4 x,-y,-z
5 -x,-y,-z
6 x,y+1/2,-z
7 x,-y+1/2,z
8 -x,y,z
9 x+1/2,y+1/2,z+1/2
10 -x+1/2,-y,z+1/2
11 -x+1/2,y,-z+1/2
12 x+1/2,-y+1/2,-z+1/2
13 -x+1/2,-y+1/2,-z+1/2
14 x+1/2,y,-z+1/2
15 x+1/2,-y,z+1/2
16 -x+1/2,y+1/2,z+1/2

loop_
_atom_site_type_symbol
_atom_site_label
_atom_site_fract_x
_atom_site_fract_y
_atom_site_fract_z
_atom_site_U_iso_or_equiv
_atom_site_adp_type
_atom_site_calc_flag
_atom_site_occupancy
_atom_site_symmetry_multiplicity
Hg Hg1 0.22648(9) 0.25 -0.00243(7) 0.0283(3) Uani d 0.935(14) 8
Sb Sb1 0.22648(9) 0.25 -0.00243(7) 0.0283(3) Uani d 0.065(14) 8
Hg Hg2 0.25 0.09884(5) -0.25 0.0347(3) Uani d 0.964(13) 8
Sb Sb2 0.25 0.09884(5) -0.25 0.0347(3) Uani d 0.036(13) 8
Hg Hg3 0.5 0.11573(5) 0.04687(10) 0.0312(2) Uani d 1 8
Se Se1 0.24364(14) 0.12133(9) 0.00877(18) 0.0211(6) Uani d 0.98(2) 16
S S1 0.24364(14) 0.12133(9) 0.00877(18) 0.0211(6) Uani d 0.02(2) 16
I I1 0 0.25 0.7532(2) 0.0181(7) Uani d 0.91(3) 4
Se Se2 0 0.25 0.7532(2) 0.0181(7) Uani d 0.09(3) 4
I I2 0 0.25 0.2488(2) 0.0187(7) Uani d 0.94(3) 4
Se Se3 0 0.25 0.2488(2) 0.0187(7) Uani d 0.06(3) 4
I I3 0 0.00089(5) 0.2378(2) 0.0207(6) Uani d 0.983(12) 8
S S2 0 0.00089(5) 0.2378(2) 0.0207(6) Uani d 0.017(12) 8

loop_
_atom_site_aniso_label
_atom_site_aniso_U_11
_atom_site_aniso_U_22
_atom_site_aniso_U_33
_atom_site_aniso_U_12
_atom_site_aniso_U_13
_atom_site_aniso_U_23
_atom_site_aniso_type_symbol
Hg1 0.0400(5) 0.0168(4) 0.0282(5) 0 0.0001(3) 0 Hg
Sb1 0.0400(5) 0.0168(4) 0.0282(5) 0 0.0001(3) 0 Sb
Hg2 0.0522(5) 0.0349(5) 0.0169(4) 0 -0.0065(3) 0 Hg
Sb2 0.0522(5) 0.0349(5) 0.0169(4) 0 -0.0065(3) 0 Sb
Hg3 0.0271(3) 0.0329(4) 0.0335(5) 0 0 0.0027(3) Hg
Se1 0.0304(10) 0.0166(11) 0.0164(11) -0.0007(8) 0.0001(4) 0.0013(4) Se
S1 0.0304(10) 0.0166(11) 0.0164(11) -0.0007(8) 0.0001(4) 0.0013(4) S
I1 0.0230(9) 0.0195(15) 0.0118(11) 0 0 0 I
Se2 0.0230(9) 0.0195(15) 0.0118(11) 0 0 0 Se
I2 0.0275(9) 0.0203(15) 0.0082(10) 0 0 0 I
Se3 0.0275(9) 0.0203(15) 0.0082(10) 0 0 0 Se
I3 0.0284(8) 0.0160(13) 0.0175(11) 0 0 -0.0039(3) I
S2 0.0284(8) 0.0160(13) 0.0175(11) 0 0 -0.0039(3) S

loop_
_atom_type_symbol
_atom_type_scat_dispersion_real
_atom_type_scat_dispersion_imag
_atom_type_scat_source
Hg -2.3894 9.2266 'International Tables Vol C tables 4.2.6.8 and 6.1.1.1'
I -0.4742 1.8119 'International Tables Vol C tables 4.2.6.8 and 6.1.1.1'
S 0.1246 0.1234 'International Tables Vol C tables 4.2.6.8 and 6.1.1.1'
Sb -0.5866 1.5461 'International Tables Vol C tables 4.2.6.8 and 6.1.1.1'
Se -0.0929 2.2259 'International Tables Vol C tables 4.2.6.8 and 6.1.1.1'

loop_
_geom_angle_atom_site_label_1
_geom_angle_atom_site_label_2
_geom_angle_atom_site_label_3
_geom_angle_site_symmetry_1
_geom_angle_site_symmetry_3
_geom_angle
Sb1 Hg1 Hg2 . . 0
Sb1 Hg1 Hg2 . 13_554 0
Sb1 Hg1 Sb2 . . 0
Sb1 Hg1 Sb2 . 13_554 0
Sb1 Hg1 Hg3 . . 0
Sb1 Hg1 Hg3 . 2_655 0
Sb1 Hg1 Se1 . . 0
Sb1 Hg1 Se1 . 7_555 0
Sb1 Hg1 S1 . . 0
Sb1 Hg1 S1 . 7_555 0
Sb1 Hg1 I1 . 1_554 0
Sb1 Hg1 I1 . 11_555 0
Sb1 Hg1 Se2 . 1_554 0
Sb1 Hg1 Se2 . 11_555 0
Sb1 Hg1 I2 . . 0
Sb1 Hg1 I2 . 11_555 0
Sb1 Hg1 Se3 . . 0
Sb1 Hg1 Se3 . 11_555 0
Hg2 Hg1 Hg2 . 13_554 101.50(2)
Hg2 Hg1 Sb2 . . 0.0(5)
Hg2 Hg1 Sb2 . 13_554 101.50(2)
Hg2 Hg1 Hg3 . . 59.985(15)
Hg2 Hg1 Hg3 . 2_655 125.00(3)
Hg2 Hg1 Se1 . . 41.51(4)
Hg2 Hg1 Se1 . 7_555 142.66(5)
Hg2 Hg1 S1 . . 41.51(4)
Hg2 Hg1 S1 . 7_555 142.66(5)
Hg2 Hg1 I1 . 1_554 65.289(19)
Hg2 Hg1 I1 . 11_555 62.115(18)
Hg2 Hg1 Se2 . 1_554 65.289(19)
Hg2 Hg1 Se2 . 11_555 62.115(18)
Hg2 Hg1 I2 . . 120.40(2)
Hg2 Hg1 I2 . 11_555 112.39(2)
Hg2 Hg1 Se3 . . 120.40(2)
Hg2 Hg1 Se3 . 11_555 112.39(2)
Hg2 Hg1 Sb2 13_554 . 101.50(2)
Hg2 Hg1 Sb2 13_554 13_554 0.0(5)
Hg2 Hg1 Hg3 13_554 . 125.00(3)
Hg2 Hg1 Hg3 13_554 2_655 59.985(15)
Hg2 Hg1 Se1 13_554 . 142.66(5)
Hg2 Hg1 Se1 13_554 7_555 41.51(4)
Hg2 Hg1 S1 13_554 . 142.66(5)
Hg2 Hg1 S1 13_554 7_555 41.51(4)
Hg2 Hg1 I1 13_554 1_554 65.289(19)
Hg2 Hg1 I1 13_554 11_555 62.115(18)
Hg2 Hg1 Se2 13_554 1_554 65.289(19)
Hg2 Hg1 Se2 13_554 11_555 62.115(18)
Hg2 Hg1 I2 13_554 . 120.40(2)
Hg2 Hg1 I2 13_554 11_555 112.39(2)
Hg2 Hg1 Se3 13_554 . 120.40(2)
Hg2 Hg1 Se3 13_554 11_555 112.39(2)
Sb2 Hg1 Sb2 . 13_554 101.50(2)
Sb2 Hg1 Hg3 . . 59.985(15)
Sb2 Hg1 Hg3 . 2_655 125.00(3)
Sb2 Hg1 Se1 . . 41.51(4)
Sb2 Hg1 Se1 . 7_555 142.66(5)
Sb2 Hg1 S1 . . 41.51(4)
Sb2 Hg1 S1 . 7_555 142.66(5)
Sb2 Hg1 I1 . 1_554 65.289(19)
Sb2 Hg1 I1 . 11_555 62.115(18)
Sb2 Hg1 Se2 . 1_554 65.289(19)
Sb2 Hg1 Se2 . 11_555 62.115(18)
Sb2 Hg1 I2 . . 120.40(2)
Sb2 Hg1 I2 . 11_555 112.39(2)
Sb2 Hg1 Se3 . . 120.40(2)
Sb2 Hg1 Se3 . 11_555 112.39(2)
Sb2 Hg1 Hg3 13_554 . 125.00(3)
Sb2 Hg1 Hg3 13_554 2_655 59.985(15)
Sb2 Hg1 Se1 13_554 . 142.66(5)
Sb2 Hg1 Se1 13_554 7_555 41.51(4)
Sb2 Hg1 S1 13_554 . 142.66(5)
Sb2 Hg1 S1 13_554 7_555 41.51(4)
Sb2 Hg1 I1 13_554 1_554 65.289(19)
Sb2 Hg1 I1 13_554 11_555 62.115(18)
Sb2 Hg1 Se2 13_554 1_554 65.289(19)
Sb2 Hg1 Se2 13_554 11_555 62.115(18)
Sb2 Hg1 I2 13_554 . 120.40(2)
Sb2 Hg1 I2 13_554 11_555 112.39(2)
Sb2 Hg1 Se3 13_554 . 120.40(2)
Sb2 Hg1 Se3 13_554 11_555 112.39(2)
Hg3 Hg1 Hg3 . 2_655 87.78(2)
Hg3 Hg1 Se1 . . 41.94(3)
Hg3 Hg1 Se1 . 7_555 129.66(4)
Hg3 Hg1 S1 . . 41.94(3)
Hg3 Hg1 S1 . 7_555 129.66(4)
Hg3 Hg1 I1 . 1_554 125.27(2)
Hg3 Hg1 I1 . 11_555 63.84(2)
Hg3 Hg1 Se2 . 1_554 125.27(2)
Hg3 Hg1 Se2 . 11_555 63.84(2)
Hg3 Hg1 I2 . . 112.63(3)
Hg3 Hg1 I2 . 11_555 52.52(2)
Hg3 Hg1 Se3 . . 112.63(3)
Hg3 Hg1 Se3 . 11_555 52.52(2)
Hg3 Hg1 Se1 2_655 . 129.66(4)
Hg3 Hg1 Se1 2_655 7_555 41.94(3)
Hg3 Hg1 S1 2_655 . 129.66(4)
Hg3 Hg1 S1 2_655 7_555 41.94(3)
Hg3 Hg1 I1 2_655 1_554 125.27(2)
Hg3 Hg1 I1 2_655 11_555 63.84(2)
Hg3 Hg1 Se2 2_655 1_554 125.27(2)
Hg3 Hg1 Se2 2_655 11_555 63.84(2)
Hg3 Hg1 I2 2_655 . 112.63(3)
Hg3 Hg1 I2 2_655 11_555 52.52(2)
Hg3 Hg1 Se3 2_655 . 112.63(3)
Hg3 Hg1 Se3 2_655 11_555 52.52(2)
Se1 Hg1 Se1 . 7_555 170.88(6)
Se1 Hg1 S1 . . 0.0(5)
Se1 Hg1 S1 . 7_555 170.88(6)
Se1 Hg1 I1 . 1_554 94.42(4)
Se1 Hg1 I1 . 11_555 88.82(4)
Se1 Hg1 Se2 . 1_554 94.42(4)
Se1 Hg1 Se2 . 11_555 88.82(4)
Se1 Hg1 I2 . . 90.76(4)
Se1 Hg1 I2 . 11_555 85.51(4)
Se1 Hg1 Se3 . . 90.76(4)
Se1 Hg1 Se3 . 11_555 85.51(4)
Se1 Hg1 S1 7_555 . 170.88(6)
Se1 Hg1 S1 7_555 7_555 0.0(5)
Se1 Hg1 I1 7_555 1_554 94.42(4)
Se1 Hg1 I1 7_555 11_555 88.82(4)
Se1 Hg1 Se2 7_555 1_554 94.42(4)
Se1 Hg1 Se2 7_555 11_555 88.82(4)
Se1 Hg1 I2 7_555 . 90.76(4)
Se1 Hg1 I2 7_555 11_555 85.51(4)
Se1 Hg1 Se3 7_555 . 90.76(4)
Se1 Hg1 Se3 7_555 11_555 85.51(4)
S1 Hg1 S1 . 7_555 170.88(6)
S1 Hg1 I1 . 1_554 94.42(4)
S1 Hg1 I1 . 11_555 88.82(4)
S1 Hg1 Se2 . 1_554 94.42(4)
S1 Hg1 Se2 . 11_555 88.82(4)
S1 Hg1 I2 . . 90.76(4)
S1 Hg1 I2 . 11_555 85.51(4)
S1 Hg1 Se3 . . 90.76(4)
S1 Hg1 Se3 . 11_555 85.51(4)
S1 Hg1 I1 7_555 1_554 94.42(4)
S1 Hg1 I1 7_555 11_555 88.82(4)
S1 Hg1 Se2 7_555 1_554 94.42(4)
S1 Hg1 Se2 7_555 11_555 88.82(4)
S1 Hg1 I2 7_555 . 90.76(4)
S1 Hg1 I2 7_555 11_555 85.51(4)
S1 Hg1 Se3 7_555 . 90.76(4)
S1 Hg1 Se3 7_555 11_555 85.51(4)
I1 Hg1 I1 1_554 11_555 90.98(4)
I1 Hg1 Se2 1_554 1_554 0.0(5)
I1 Hg1 Se2 1_554 11_555 90.98(4)
I1 Hg1 I2 1_554 . 94.48(4)
I1 Hg1 I2 1_554 11_555 175.66(5)
I1 Hg1 Se3 1_554 . 94.48(4)
I1 Hg1 Se3 1_554 11_555 175.66(5)
I1 Hg1 Se2 11_555 1_554 90.98(4)
I1 Hg1 Se2 11_555 11_555 0.0(5)
I1 Hg1 I2 11_555 . 174.55(5)
I1 Hg1 I2 11_555 11_555 84.68(4)
I1 Hg1 Se3 11_555 . 174.55(5)
I1 Hg1 Se3 11_555 11_555 84.68(4)
Se2 Hg1 Se2 1_554 11_555 90.98(4)
Se2 Hg1 I2 1_554 . 94.48(4)
Se2 Hg1 I2 1_554 11_555 175.66(5)
Se2 Hg1 Se3 1_554 . 94.48(4)
Se2 Hg1 Se3 1_554 11_555 175.66(5)
Se2 Hg1 I2 11_555 . 174.55(5)
Se2 Hg1 I2 11_555 11_555 84.68(4)
Se2 Hg1 Se3 11_555 . 174.55(5)
Se2 Hg1 Se3 11_555 11_555 84.68(4)
I2 Hg1 I2 . 11_555 89.86(4)
I2 Hg1 Se3 . . 0.0(5)
I2 Hg1 Se3 . 11_555 89.86(4)
I2 Hg1 Se3 11_555 . 89.86(4)
I2 Hg1 Se3 11_555 11_555 0.0(5)
Se3 Hg1 Se3 . 11_555 89.86(4)
Hg1 Sb1 Hg2 . . 0
Hg1 Sb1 Hg2 . 13_554 0
Hg1 Sb1 Sb2 . . 0
Hg1 Sb1 Sb2 . 13_554 0
Hg1 Sb1 Hg3 . . 0
Hg1 Sb1 Hg3 . 2_655 0
Hg1 Sb1 Se1 . . 0
Hg1 Sb1 Se1 . 7_555 0
Hg1 Sb1 S1 . . 0
Hg1 Sb1 S1 . 7_555 0
Hg1 Sb1 I1 . 1_554 0
Hg1 Sb1 I1 . 11_555 0
Hg1 Sb1 Se2 . 1_554 0
Hg1 Sb1 Se2 . 11_555 0
Hg1 Sb1 I2 . . 0
Hg1 Sb1 I2 . 11_555 0
Hg1 Sb1 Se3 . . 0
Hg1 Sb1 Se3 . 11_555 0
Hg2 Sb1 Hg2 . 13_554 101.50(2)
Hg2 Sb1 Sb2 . . 0.0(5)
Hg2 Sb1 Sb2 . 13_554 101.50(2)
Hg2 Sb1 Hg3 . . 59.985(15)
Hg2 Sb1 Hg3 . 2_655 125.00(3)
Hg2 Sb1 Se1 . . 41.51(4)
Hg2 Sb1 Se1 . 7_555 142.66(5)
Hg2 Sb1 S1 . . 41.51(4)
Hg2 Sb1 S1 . 7_555 142.66(5)
Hg2 Sb1 I1 . 1_554 65.289(19)
Hg2 Sb1 I1 . 11_555 62.115(18)
Hg2 Sb1 Se2 . 1_554 65.289(19)
Hg2 Sb1 Se2 . 11_555 62.115(18)
Hg2 Sb1 I2 . . 120.40(2)
Hg2 Sb1 I2 . 11_555 112.39(2)
Hg2 Sb1 Se3 . . 120.40(2)
Hg2 Sb1 Se3 . 11_555 112.39(2)
Hg2 Sb1 Sb2 13_554 . 101.50(2)
Hg2 Sb1 Sb2 13_554 13_554 0.0(5)
Hg2 Sb1 Hg3 13_554 . 125.00(3)
Hg2 Sb1 Hg3 13_554 2_655 59.985(15)
Hg2 Sb1 Se1 13_554 . 142.66(5)
Hg2 Sb1 Se1 13_554 7_555 41.51(4)
Hg2 Sb1 S1 13_554 . 142.66(5)
Hg2 Sb1 S1 13_554 7_555 41.51(4)
Hg2 Sb1 I1 13_554 1_554 65.289(19)
Hg2 Sb1 I1 13_554 11_555 62.115(18)
Hg2 Sb1 Se2 13_554 1_554 65.289(19)
Hg2 Sb1 Se2 13_554 11_555 62.115(18)
Hg2 Sb1 I2 13_554 . 120.40(2)
Hg2 Sb1 I2 13_554 11_555 112.39(2)
Hg2 Sb1 Se3 13_554 . 120.40(2)
Hg2 Sb1 Se3 13_554 11_555 112.39(2)
Sb2 Sb1 Sb2 . 13_554 101.50(2)
Sb2 Sb1 Hg3 . . 59.985(15)
Sb2 Sb1 Hg3 . 2_655 125.00(3)
Sb2 Sb1 Se1 . . 41.51(4)
Sb2 Sb1 Se1 . 7_555 142.66(5)
Sb2 Sb1 S1 . . 41.51(4)
Sb2 Sb1 S1 . 7_555 142.66(5)
Sb2 Sb1 I1 . 1_554 65.289(19)
Sb2 Sb1 I1 . 11_555 62.115(18)
Sb2 Sb1 Se2 . 1_554 65.289(19)
Sb2 Sb1 Se2 . 11_555 62.115(18)
Sb2 Sb1 I2 . . 120.40(2)
Sb2 Sb1 I2 . 11_555 112.39(2)
Sb2 Sb1 Se3 . . 120.40(2)
Sb2 Sb1 Se3 . 11_555 112.39(2)
Sb2 Sb1 Hg3 13_554 . 125.00(3)
Sb2 Sb1 Hg3 13_554 2_655 59.985(15)
Sb2 Sb1 Se1 13_554 . 142.66(5)
Sb2 Sb1 Se1 13_554 7_555 41.51(4)
Sb2 Sb1 S1 13_554 . 142.66(5)
Sb2 Sb1 S1 13_554 7_555 41.51(4)
Sb2 Sb1 I1 13_554 1_554 65.289(19)
Sb2 Sb1 I1 13_554 11_555 62.115(18)
Sb2 Sb1 Se2 13_554 1_554 65.289(19)
Sb2 Sb1 Se2 13_554 11_555 62.115(18)
Sb2 Sb1 I2 13_554 . 120.40(2)
Sb2 Sb1 I2 13_554 11_555 112.39(2)
Sb2 Sb1 Se3 13_554 . 120.40(2)
Sb2 Sb1 Se3 13_554 11_555 112.39(2)
Hg3 Sb1 Hg3 . 2_655 87.78(2)
Hg3 Sb1 Se1 . . 41.94(3)
Hg3 Sb1 Se1 . 7_555 129.66(4)
Hg3 Sb1 S1 . . 41.94(3)
Hg3 Sb1 S1 . 7_555 129.66(4)
Hg3 Sb1 I1 . 1_554 125.27(2)
Hg3 Sb1 I1 . 11_555 63.84(2)
Hg3 Sb1 Se2 . 1_554 125.27(2)
Hg3 Sb1 Se2 . 11_555 63.84(2)
Hg3 Sb1 I2 . . 112.63(3)
Hg3 Sb1 I2 . 11_555 52.52(2)
Hg3 Sb1 Se3 . . 112.63(3)
Hg3 Sb1 Se3 . 11_555 52.52(2)
Hg3 Sb1 Se1 2_655 . 129.66(4)
Hg3 Sb1 Se1 2_655 7_555 41.94(3)
Hg3 Sb1 S1 2_655 . 129.66(4)
Hg3 Sb1 S1 2_655 7_555 41.94(3)
Hg3 Sb1 I1 2_655 1_554 125.27(2)
Hg3 Sb1 I1 2_655 11_555 63.84(2)
Hg3 Sb1 Se2 2_655 1_554 125.27(2)
Hg3 Sb1 Se2 2_655 11_555 63.84(2)
Hg3 Sb1 I2 2_655 . 112.63(3)
Hg3 Sb1 I2 2_655 11_555 52.52(2)
Hg3 Sb1 Se3 2_655 . 112.63(3)
Hg3 Sb1 Se3 2_655 11_555 52.52(2)
Se1 Sb1 Se1 . 7_555 170.88(6)
Se1 Sb1 S1 . . 0.0(5)
Se1 Sb1 S1 . 7_555 170.88(6)
Se1 Sb1 I1 . 1_554 94.42(4)
Se1 Sb1 I1 . 11_555 88.82(4)
Se1 Sb1 Se2 . 1_554 94.42(4)
Se1 Sb1 Se2 . 11_555 88.82(4)
Se1 Sb1 I2 . . 90.76(4)
Se1 Sb1 I2 . 11_555 85.51(4)
Se1 Sb1 Se3 . . 90.76(4)
Se1 Sb1 Se3 . 11_555 85.51(4)
Se1 Sb1 S1 7_555 . 170.88(6)
Se1 Sb1 S1 7_555 7_555 0.0(5)
Se1 Sb1 I1 7_555 1_554 94.42(4)
Se1 Sb1 I1 7_555 11_555 88.82(4)
Se1 Sb1 Se2 7_555 1_554 94.42(4)
Se1 Sb1 Se2 7_555 11_555 88.82(4)
Se1 Sb1 I2 7_555 . 90.76(4)
Se1 Sb1 I2 7_555 11_555 85.51(4)
Se1 Sb1 Se3 7_555 . 90.76(4)
Se1 Sb1 Se3 7_555 11_555 85.51(4)
S1 Sb1 S1 . 7_555 170.88(6)
S1 Sb1 I1 . 1_554 94.42(4)
S1 Sb1 I1 . 11_555 88.82(4)
S1 Sb1 Se2 . 1_554 94.42(4)
S1 Sb1 Se2 . 11_555 88.82(4)
S1 Sb1 I2 . . 90.76(4)
S1 Sb1 I2 . 11_555 85.51(4)
S1 Sb1 Se3 . . 90.76(4)
S1 Sb1 Se3 . 11_555 85.51(4)
S1 Sb1 I1 7_555 1_554 94.42(4)
S1 Sb1 I1 7_555 11_555 88.82(4)
S1 Sb1 Se2 7_555 1_554 94.42(4)
S1 Sb1 Se2 7_555 11_555 88.82(4)
S1 Sb1 I2 7_555 . 90.76(4)
S1 Sb1 I2 7_555 11_555 85.51(4)
S1 Sb1 Se3 7_555 . 90.76(4)
S1 Sb1 Se3 7_555 11_555 85.51(4)
I1 Sb1 I1 1_554 11_555 90.98(4)
I1 Sb1 Se2 1_554 1_554 0.0(5)
I1 Sb1 Se2 1_554 11_555 90.98(4)
I1 Sb1 I2 1_554 . 94.48(4)
I1 Sb1 I2 1_554 11_555 175.66(5)
I1 Sb1 Se3 1_554 . 94.48(4)
I1 Sb1 Se3 1_554 11_555 175.66(5)
I1 Sb1 Se2 11_555 1_554 90.98(4)
I1 Sb1 Se2 11_555 11_555 0.0(5)
I1 Sb1 I2 11_555 . 174.55(5)
I1 Sb1 I2 11_555 11_555 84.68(4)
I1 Sb1 Se3 11_555 . 174.55(5)
I1 Sb1 Se3 11_555 11_555 84.68(4)
Se2 Sb1 Se2 1_554 11_555 90.98(4)
Se2 Sb1 I2 1_554 . 94.48(4)
Se2 Sb1 I2 1_554 11_555 175.66(5)
Se2 Sb1 Se3 1_554 . 94.48(4)
Se2 Sb1 Se3 1_554 11_555 175.66(5)
Se2 Sb1 I2 11_555 . 174.55(5)
Se2 Sb1 I2 11_555 11_555 84.68(4)
Se2 Sb1 Se3 11_555 . 174.55(5)
Se2 Sb1 Se3 11_555 11_555 84.68(4)
I2 Sb1 I2 . 11_555 89.86(4)
I2 Sb1 Se3 . . 0.0(5)
I2 Sb1 Se3 . 11_555 89.86(4)
I2 Sb1 Se3 11_555 . 89.86(4)
I2 Sb1 Se3 11_555 11_555 0.0(5)
Se3 Sb1 Se3 . 11_555 89.86(4)
Hg1 Hg2 Hg1 . 11_554 78.50(2)
Hg1 Hg2 Sb1 . . 0.0(5)
Hg1 Hg2 Sb1 . 11_554 78.50(2)
Hg1 Hg2 Sb2 . . 0
Hg1 Hg2 Hg3 . . 59.618(18)
Hg1 Hg2 Hg3 . 11_554 111.79(2)
Hg1 Hg2 Se1 . . 40.96(4)
Hg1 Hg2 Se1 . 11_554 119.22(5)
Hg1 Hg2 S1 . . 40.96(4)
Hg1 Hg2 S1 . 11_554 119.22(5)
Hg1 Hg2 I1 . 1_554 50.26(3)
Hg1 Hg2 I1 . 11_555 56.50(3)
Hg1 Hg2 Se2 . 1_554 50.26(3)
Hg1 Hg2 Se2 . 11_555 56.50(3)
Hg1 Hg2 I3 . 10_554 123.53(3)
Hg1 Hg2 I3 . 4_555 114.21(3)
Hg1 Hg2 S2 . 10_554 123.53(3)
Hg1 Hg2 S2 . 4_555 114.21(3)
Hg1 Hg2 Sb1 11_554 . 78.50(2)
Hg1 Hg2 Sb1 11_554 11_554 0.0(5)
Hg1 Hg2 Sb2 11_554 . 0
Hg1 Hg2 Hg3 11_554 . 111.79(2)
Hg1 Hg2 Hg3 11_554 11_554 59.618(18)
Hg1 Hg2 Se1 11_554 . 119.22(5)
Hg1 Hg2 Se1 11_554 11_554 40.96(4)
Hg1 Hg2 S1 11_554 . 119.22(5)
Hg1 Hg2 S1 11_554 11_554 40.96(4)
Hg1 Hg2 I1 11_554 1_554 56.50(3)
Hg1 Hg2 I1 11_554 11_555 50.26(3)
Hg1 Hg2 Se2 11_554 1_554 56.50(3)
Hg1 Hg2 Se2 11_554 11_555 50.26(3)
Hg1 Hg2 I3 11_554 10_554 114.21(3)
Hg1 Hg2 I3 11_554 4_555 123.53(3)
Hg1 Hg2 S2 11_554 10_554 114.21(3)
Hg1 Hg2 S2 11_554 4_555 123.53(3)
Sb1 Hg2 Sb1 . 11_554 78.50(2)
Sb1 Hg2 Sb2 . . 0
Sb1 Hg2 Hg3 . . 59.618(18)
Sb1 Hg2 Hg3 . 11_554 111.79(2)
Sb1 Hg2 Se1 . . 40.96(4)
Sb1 Hg2 Se1 . 11_554 119.22(5)
Sb1 Hg2 S1 . . 40.96(4)
Sb1 Hg2 S1 . 11_554 119.22(5)
Sb1 Hg2 I1 . 1_554 50.26(3)
Sb1 Hg2 I1 . 11_555 56.50(3)
Sb1 Hg2 Se2 . 1_554 50.26(3)
Sb1 Hg2 Se2 . 11_555 56.50(3)
Sb1 Hg2 I3 . 10_554 123.53(3)
Sb1 Hg2 I3 . 4_555 114.21(3)
Sb1 Hg2 S2 . 10_554 123.53(3)
Sb1 Hg2 S2 . 4_555 114.21(3)
Sb1 Hg2 Sb2 11_554 . 0
Sb1 Hg2 Hg3 11_554 . 111.79(2)
Sb1 Hg2 Hg3 11_554 11_554 59.618(18)
Sb1 Hg2 Se1 11_554 . 119.22(5)
Sb1 Hg2 Se1 11_554 11_554 40.96(4)
Sb1 Hg2 S1 11_554 . 119.22(5)
Sb1 Hg2 S1 11_554 11_554 40.96(4)
Sb1 Hg2 I1 11_554 1_554 56.50(3)
Sb1 Hg2 I1 11_554 11_555 50.26(3)
Sb1 Hg2 Se2 11_554 1_554 56.50(3)
Sb1 Hg2 Se2 11_554 11_555 50.26(3)
Sb1 Hg2 I3 11_554 10_554 114.21(3)
Sb1 Hg2 I3 11_554 4_555 123.53(3)
Sb1 Hg2 S2 11_554 10_554 114.21(3)
Sb1 Hg2 S2 11_554 4_555 123.53(3)
Sb2 Hg2 Hg3 . . 0
Sb2 Hg2 Hg3 . 11_554 0
Sb2 Hg2 Se1 . . 0
Sb2 Hg2 Se1 . 11_554 0
Sb2 Hg2 S1 . . 0
Sb2 Hg2 S1 . 11_554 0
Sb2 Hg2 I1 . 1_554 0
Sb2 Hg2 I1 . 11_555 0
Sb2 Hg2 Se2 . 1_554 0
Sb2 Hg2 Se2 . 11_555 0
Sb2 Hg2 I3 . 10_554 0
Sb2 Hg2 I3 . 4_555 0
Sb2 Hg2 S2 . 10_554 0
Sb2 Hg2 S2 . 4_555 0
Hg3 Hg2 Hg3 . 11_554 170.03(3)
Hg3 Hg2 Se1 . . 41.77(3)
Hg3 Hg2 Se1 . 11_554 135.72(3)
Hg3 Hg2 S1 . . 41.77(3)
Hg3 Hg2 S1 . 11_554 135.72(3)
Hg3 Hg2 I1 . 1_554 109.88(3)
Hg3 Hg2 I1 . 11_555 61.72(3)
Hg3 Hg2 Se2 . 1_554 109.88(3)
Hg3 Hg2 Se2 . 11_555 61.72(3)
Hg3 Hg2 I3 . 10_554 64.98(4)
Hg3 Hg2 I3 . 4_555 122.07(4)
Hg3 Hg2 S2 . 10_554 64.98(4)
Hg3 Hg2 S2 . 4_555 122.07(4)
Hg3 Hg2 Se1 11_554 . 135.72(3)
Hg3 Hg2 Se1 11_554 11_554 41.77(3)
Hg3 Hg2 S1 11_554 . 135.72(3)
Hg3 Hg2 S1 11_554 11_554 41.77(3)
Hg3 Hg2 I1 11_554 1_554 61.72(3)
Hg3 Hg2 I1 11_554 11_555 109.88(3)
Hg3 Hg2 Se2 11_554 1_554 61.72(3)
Hg3 Hg2 Se2 11_554 11_555 109.88(3)
Hg3 Hg2 I3 11_554 10_554 122.07(4)
Hg3 Hg2 I3 11_554 4_555 64.98(4)
Hg3 Hg2 S2 11_554 10_554 122.07(4)
Hg3 Hg2 S2 11_554 4_555 64.98(4)
Se1 Hg2 Se1 . 11_554 160.15(7)
Se1 Hg2 S1 . . 0.0(5)
Se1 Hg2 S1 . 11_554 160.15(7)
Se1 Hg2 I1 . 1_554 81.02(5)
Se1 Hg2 I1 . 11_555 83.74(5)
Se1 Hg2 Se2 . 1_554 81.02(5)
Se1 Hg2 Se2 . 11_555 83.74(5)
Se1 Hg2 I3 . 10_554 99.41(5)
Se1 Hg2 I3 . 4_555 92.91(5)
Se1 Hg2 S2 . 10_554 99.41(5)
Se1 Hg2 S2 . 4_555 92.91(5)
Se1 Hg2 S1 11_554 . 160.15(7)
Se1 Hg2 S1 11_554 11_554 0.0(5)
Se1 Hg2 I1 11_554 1_554 83.74(5)
Se1 Hg2 I1 11_554 11_555 81.02(5)
Se1 Hg2 Se2 11_554 1_554 83.74(5)
Se1 Hg2 Se2 11_554 11_555 81.02(5)
Se1 Hg2 I3 11_554 10_554 92.91(5)
Se1 Hg2 I3 11_554 4_555 99.41(5)
Se1 Hg2 S2 11_554 10_554 92.91(5)
Se1 Hg2 S2 11_554 4_555 99.41(5)
S1 Hg2 S1 . 11_554 160.15(7)
S1 Hg2 I1 . 1_554 81.02(5)
S1 Hg2 I1 . 11_555 83.74(5)
S1 Hg2 Se2 . 1_554 81.02(5)
S1 Hg2 Se2 . 11_555 83.74(5)
S1 Hg2 I3 . 10_554 99.41(5)
S1 Hg2 I3 . 4_555 92.91(5)
S1 Hg2 S2 . 10_554 99.41(5)
S1 Hg2 S2 . 4_555 92.91(5)
S1 Hg2 I1 11_554 1_554 83.74(5)
S1 Hg2 I1 11_554 11_555 81.02(5)
S1 Hg2 Se2 11_554 1_554 83.74(5)
S1 Hg2 Se2 11_554 11_555 81.02(5)
S1 Hg2 I3 11_554 10_554 92.91(5)
S1 Hg2 I3 11_554 4_555 99.41(5)
S1 Hg2 S2 11_554 10_554 92.91(5)
S1 Hg2 S2 11_554 4_555 99.41(5)
I1 Hg2 I1 1_554 11_555 79.449(18)
I1 Hg2 Se2 1_554 1_554 0.0(5)
I1 Hg2 Se2 1_554 11_555 79.449(18)
I1 Hg2 I3 1_554 10_554 168.05(3)
I1 Hg2 I3 1_554 4_555 88.710(16)
I1 Hg2 S2 1_554 10_554 168.05(3)
I1 Hg2 S2 1_554 4_555 88.710(16)
I1 Hg2 Se2 11_555 1_554 79.449(18)
I1 Hg2 Se2 11_555 11_555 0.0(5)
I1 Hg2 I3 11_555 10_554 88.710(16)
I1 Hg2 I3 11_555 4_555 168.05(3)
I1 Hg2 S2 11_555 10_554 88.710(16)
I1 Hg2 S2 11_555 4_555 168.05(3)
Se2 Hg2 Se2 1_554 11_555 79.449(18)
Se2 Hg2 I3 1_554 10_554 168.05(3)
Se2 Hg2 I3 1_554 4_555 88.710(16)
Se2 Hg2 S2 1_554 10_554 168.05(3)
Se2 Hg2 S2 1_554 4_555 88.710(16)
Se2 Hg2 I3 11_555 10_554 88.710(16)
Se2 Hg2 I3 11_555 4_555 168.05(3)
Se2 Hg2 S2 11_555 10_554 88.710(16)
Se2 Hg2 S2 11_555 4_555 168.05(3)
I3 Hg2 I3 10_554 4_555 103.17(3)
I3 Hg2 S2 10_554 10_554 0.0(5)
I3 Hg2 S2 10_554 4_555 103.17(3)
I3 Hg2 S2 4_555 10_554 103.17(3)
I3 Hg2 S2 4_555 4_555 0.0(5)
S2 Hg2 S2 10_554 4_555 103.17(3)
Hg1 Sb2 Hg1 . 11_554 78.50(2)
Hg1 Sb2 Sb1 . . 0.0(5)
Hg1 Sb2 Sb1 . 11_554 78.50(2)
Hg1 Sb2 Hg2 . . 0
Hg1 Sb2 Hg3 . . 59.618(18)
Hg1 Sb2 Hg3 . 11_554 111.79(2)
Hg1 Sb2 Se1 . . 40.96(4)
Hg1 Sb2 Se1 . 11_554 119.22(5)
Hg1 Sb2 S1 . . 40.96(4)
Hg1 Sb2 S1 . 11_554 119.22(5)
Hg1 Sb2 I1 . 1_554 50.26(3)
Hg1 Sb2 I1 . 11_555 56.50(3)
Hg1 Sb2 Se2 . 1_554 50.26(3)
Hg1 Sb2 Se2 . 11_555 56.50(3)
Hg1 Sb2 I3 . 10_554 123.53(3)
Hg1 Sb2 I3 . 4_555 114.21(3)
Hg1 Sb2 S2 . 10_554 123.53(3)
Hg1 Sb2 S2 . 4_555 114.21(3)
Hg1 Sb2 Sb1 11_554 . 78.50(2)
Hg1 Sb2 Sb1 11_554 11_554 0.0(5)
Hg1 Sb2 Hg2 11_554 . 0
Hg1 Sb2 Hg3 11_554 . 111.79(2)
Hg1 Sb2 Hg3 11_554 11_554 59.618(18)
Hg1 Sb2 Se1 11_554 . 119.22(5)
Hg1 Sb2 Se1 11_554 11_554 40.96(4)
Hg1 Sb2 S1 11_554 . 119.22(5)
Hg1 Sb2 S1 11_554 11_554 40.96(4)
Hg1 Sb2 I1 11_554 1_554 56.50(3)
Hg1 Sb2 I1 11_554 11_555 50.26(3)
Hg1 Sb2 Se2 11_554 1_554 56.50(3)
Hg1 Sb2 Se2 11_554 11_555 50.26(3)
Hg1 Sb2 I3 11_554 10_554 114.21(3)
Hg1 Sb2 I3 11_554 4_555 123.53(3)
Hg1 Sb2 S2 11_554 10_554 114.21(3)
Hg1 Sb2 S2 11_554 4_555 123.53(3)
Sb1 Sb2 Sb1 . 11_554 78.50(2)
Sb1 Sb2 Hg2 . . 0
Sb1 Sb2 Hg3 . . 59.618(18)
Sb1 Sb2 Hg3 . 11_554 111.79(2)
Sb1 Sb2 Se1 . . 40.96(4)
Sb1 Sb2 Se1 . 11_554 119.22(5)
Sb1 Sb2 S1 . . 40.96(4)
Sb1 Sb2 S1 . 11_554 119.22(5)
Sb1 Sb2 I1 . 1_554 50.26(3)
Sb1 Sb2 I1 . 11_555 56.50(3)
Sb1 Sb2 Se2 . 1_554 50.26(3)
Sb1 Sb2 Se2 . 11_555 56.50(3)
Sb1 Sb2 I3 . 10_554 123.53(3)
Sb1 Sb2 I3 . 4_555 114.21(3)
Sb1 Sb2 S2 . 10_554 123.53(3)
Sb1 Sb2 S2 . 4_555 114.21(3)
Sb1 Sb2 Hg2 11_554 . 0
Sb1 Sb2 Hg3 11_554 . 111.79(2)
Sb1 Sb2 Hg3 11_554 11_554 59.618(18)
Sb1 Sb2 Se1 11_554 . 119.22(5)
Sb1 Sb2 Se1 11_554 11_554 40.96(4)
Sb1 Sb2 S1 11_554 . 119.22(5)
Sb1 Sb2 S1 11_554 11_554 40.96(4)
Sb1 Sb2 I1 11_554 1_554 56.50(3)
Sb1 Sb2 I1 11_554 11_555 50.26(3)
Sb1 Sb2 Se2 11_554 1_554 56.50(3)
Sb1 Sb2 Se2 11_554 11_555 50.26(3)
Sb1 Sb2 I3 11_554 10_554 114.21(3)
Sb1 Sb2 I3 11_554 4_555 123.53(3)
Sb1 Sb2 S2 11_554 10_554 114.21(3)
Sb1 Sb2 S2 11_554 4_555 123.53(3)
Hg2 Sb2 Hg3 . . 0
Hg2 Sb2 Hg3 . 11_554 0
Hg2 Sb2 Se1 . . 0
Hg2 Sb2 Se1 . 11_554 0
Hg2 Sb2 S1 . . 0
Hg2 Sb2 S1 . 11_554 0
Hg2 Sb2 I1 . 1_554 0
Hg2 Sb2 I1 . 11_555 0
Hg2 Sb2 Se2 . 1_554 0
Hg2 Sb2 Se2 . 11_555 0
Hg2 Sb2 I3 . 10_554 0
Hg2 Sb2 I3 . 4_555 0
Hg2 Sb2 S2 . 10_554 0
Hg2 Sb2 S2 . 4_555 0
Hg3 Sb2 Hg3 . 11_554 170.03(3)
Hg3 Sb2 Se1 . . 41.77(3)
Hg3 Sb2 Se1 . 11_554 135.72(3)
Hg3 Sb2 S1 . . 41.77(3)
Hg3 Sb2 S1 . 11_554 135.72(3)
Hg3 Sb2 I1 . 1_554 109.88(3)
Hg3 Sb2 I1 . 11_555 61.72(3)
Hg3 Sb2 Se2 . 1_554 109.88(3)
Hg3 Sb2 Se2 . 11_555 61.72(3)
Hg3 Sb2 I3 . 10_554 64.98(4)
Hg3 Sb2 I3 . 4_555 122.07(4)
Hg3 Sb2 S2 . 10_554 64.98(4)
Hg3 Sb2 S2 . 4_555 122.07(4)
Hg3 Sb2 Se1 11_554 . 135.72(3)
Hg3 Sb2 Se1 11_554 11_554 41.77(3)
Hg3 Sb2 S1 11_554 . 135.72(3)
Hg3 Sb2 S1 11_554 11_554 41.77(3)
Hg3 Sb2 I1 11_554 1_554 61.72(3)
Hg3 Sb2 I1 11_554 11_555 109.88(3)
Hg3 Sb2 Se2 11_554 1_554 61.72(3)
Hg3 Sb2 Se2 11_554 11_555 109.88(3)
Hg3 Sb2 I3 11_554 10_554 122.07(4)
Hg3 Sb2 I3 11_554 4_555 64.98(4)
Hg3 Sb2 S2 11_554 10_554 122.07(4)
Hg3 Sb2 S2 11_554 4_555 64.98(4)
Se1 Sb2 Se1 . 11_554 160.15(7)
Se1 Sb2 S1 . . 0.0(5)
Se1 Sb2 S1 . 11_554 160.15(7)
Se1 Sb2 I1 . 1_554 81.02(5)
Se1 Sb2 I1 . 11_555 83.74(5)
Se1 Sb2 Se2 . 1_554 81.02(5)
Se1 Sb2 Se2 . 11_555 83.74(5)
Se1 Sb2 I3 . 10_554 99.41(5)
Se1 Sb2 I3 . 4_555 92.91(5)
Se1 Sb2 S2 . 10_554 99.41(5)
Se1 Sb2 S2 . 4_555 92.91(5)
Se1 Sb2 S1 11_554 . 160.15(7)
Se1 Sb2 S1 11_554 11_554 0.0(5)
Se1 Sb2 I1 11_554 1_554 83.74(5)
Se1 Sb2 I1 11_554 11_555 81.02(5)
Se1 Sb2 Se2 11_554 1_554 83.74(5)
Se1 Sb2 Se2 11_554 11_555 81.02(5)
Se1 Sb2 I3 11_554 10_554 92.91(5)
Se1 Sb2 I3 11_554 4_555 99.41(5)
Se1 Sb2 S2 11_554 10_554 92.91(5)
Se1 Sb2 S2 11_554 4_555 99.41(5)
S1 Sb2 S1 . 11_554 160.15(7)
S1 Sb2 I1 . 1_554 81.02(5)
S1 Sb2 I1 . 11_555 83.74(5)
S1 Sb2 Se2 . 1_554 81.02(5)
S1 Sb2 Se2 . 11_555 83.74(5)
S1 Sb2 I3 . 10_554 99.41(5)
S1 Sb2 I3 . 4_555 92.91(5)
S1 Sb2 S2 . 10_554 99.41(5)
S1 Sb2 S2 . 4_555 92.91(5)
S1 Sb2 I1 11_554 1_554 83.74(5)
S1 Sb2 I1 11_554 11_555 81.02(5)
S1 Sb2 Se2 11_554 1_554 83.74(5)
S1 Sb2 Se2 11_554 11_555 81.02(5)
S1 Sb2 I3 11_554 10_554 92.91(5)
S1 Sb2 I3 11_554 4_555 99.41(5)
S1 Sb2 S2 11_554 10_554 92.91(5)
S1 Sb2 S2 11_554 4_555 99.41(5)
I1 Sb2 I1 1_554 11_555 79.449(18)
I1 Sb2 Se2 1_554 1_554 0.0(5)
I1 Sb2 Se2 1_554 11_555 79.449(18)
I1 Sb2 I3 1_554 10_554 168.05(3)
I1 Sb2 I3 1_554 4_555 88.710(16)
I1 Sb2 S2 1_554 10_554 168.05(3)
I1 Sb2 S2 1_554 4_555 88.710(16)
I1 Sb2 Se2 11_555 1_554 79.449(18)
I1 Sb2 Se2 11_555 11_555 0.0(5)
I1 Sb2 I3 11_555 10_554 88.710(16)
I1 Sb2 I3 11_555 4_555 168.05(3)
I1 Sb2 S2 11_555 10_554 88.710(16)
I1 Sb2 S2 11_555 4_555 168.05(3)
Se2 Sb2 Se2 1_554 11_555 79.449(18)
Se2 Sb2 I3 1_554 10_554 168.05(3)
Se2 Sb2 I3 1_554 4_555 88.710(16)
Se2 Sb2 S2 1_554 10_554 168.05(3)
Se2 Sb2 S2 1_554 4_555 88.710(16)
Se2 Sb2 I3 11_555 10_554 88.710(16)
Se2 Sb2 I3 11_555 4_555 168.05(3)
Se2 Sb2 S2 11_555 10_554 88.710(16)
Se2 Sb2 S2 11_555 4_555 168.05(3)
I3 Sb2 I3 10_554 4_555 103.17(3)
I3 Sb2 S2 10_554 10_554 0.0(5)
I3 Sb2 S2 10_554 4_555 103.17(3)
I3 Sb2 S2 4_555 10_554 103.17(3)
I3 Sb2 S2 4_555 4_555 0.0(5)
S2 Sb2 S2 10_554 4_555 103.17(3)
Hg1 Hg3 Hg1 . 2_655 90.39(2)
Hg1 Hg3 Sb1 . . 0.0(5)
Hg1 Hg3 Sb1 . 2_655 90.39(2)
Hg1 Hg3 Hg2 . . 60.397(17)
Hg1 Hg3 Hg2 . 14_554 115.01(3)
Hg1 Hg3 Sb2 . . 60.397(17)
Hg1 Hg3 Sb2 . 14_554 115.01(3)
Hg1 Hg3 Se1 . . 41.46(4)
Hg1 Hg3 Se1 . 8_655 130.78(5)
Hg1 Hg3 S1 . . 41.46(4)
Hg1 Hg3 S1 . 8_655 130.78(5)
Hg1 Hg3 I1 . 11_555 56.08(2)
Hg1 Hg3 Se2 . 11_555 56.08(2)
Hg1 Hg3 I2 . 11_555 61.52(2)
Hg1 Hg3 Se3 . 11_555 61.52(2)
Hg1 Hg3 I3 . 10_554 108.59(3)
Hg1 Hg3 I3 . 11_555 126.41(3)
Hg1 Hg3 S2 . 10_554 108.59(3)
Hg1 Hg3 S2 . 11_555 126.41(3)
Hg1 Hg3 Sb1 2_655 . 90.39(2)
Hg1 Hg3 Sb1 2_655 2_655 0.0(5)
Hg1 Hg3 Hg2 2_655 . 115.01(3)
Hg1 Hg3 Hg2 2_655 14_554 60.397(17)
Hg1 Hg3 Sb2 2_655 . 115.01(3)
Hg1 Hg3 Sb2 2_655 14_554 60.397(17)
Hg1 Hg3 Se1 2_655 . 130.78(5)
Hg1 Hg3 Se1 2_655 8_655 41.46(4)
Hg1 Hg3 S1 2_655 . 130.78(5)
Hg1 Hg3 S1 2_655 8_655 41.46(4)
Hg1 Hg3 I1 2_655 11_555 56.08(2)
Hg1 Hg3 Se2 2_655 11_555 56.08(2)
Hg1 Hg3 I2 2_655 11_555 61.52(2)
Hg1 Hg3 Se3 2_655 11_555 61.52(2)
Hg1 Hg3 I3 2_655 10_554 108.59(3)
Hg1 Hg3 I3 2_655 11_555 126.41(3)
Hg1 Hg3 S2 2_655 10_554 108.59(3)
Hg1 Hg3 S2 2_655 11_555 126.41(3)
Sb1 Hg3 Sb1 . 2_655 90.39(2)
Sb1 Hg3 Hg2 . . 60.397(17)
Sb1 Hg3 Hg2 . 14_554 115.01(3)
Sb1 Hg3 Sb2 . . 60.397(17)
Sb1 Hg3 Sb2 . 14_554 115.01(3)
Sb1 Hg3 Se1 . . 41.46(4)
Sb1 Hg3 Se1 . 8_655 130.78(5)
Sb1 Hg3 S1 . . 41.46(4)
Sb1 Hg3 S1 . 8_655 130.78(5)
Sb1 Hg3 I1 . 11_555 56.08(2)
Sb1 Hg3 Se2 . 11_555 56.08(2)
Sb1 Hg3 I2 . 11_555 61.52(2)
Sb1 Hg3 Se3 . 11_555 61.52(2)
Sb1 Hg3 I3 . 10_554 108.59(3)
Sb1 Hg3 I3 . 11_555 126.41(3)
Sb1 Hg3 S2 . 10_554 108.59(3)
Sb1 Hg3 S2 . 11_555 126.41(3)
Sb1 Hg3 Hg2 2_655 . 115.01(3)
Sb1 Hg3 Hg2 2_655 14_554 60.397(17)
Sb1 Hg3 Sb2 2_655 . 115.01(3)
Sb1 Hg3 Sb2 2_655 14_554 60.397(17)
Sb1 Hg3 Se1 2_655 . 130.78(5)
Sb1 Hg3 Se1 2_655 8_655 41.46(4)
Sb1 Hg3 S1 2_655 . 130.78(5)
Sb1 Hg3 S1 2_655 8_655 41.46(4)
Sb1 Hg3 I1 2_655 11_555 56.08(2)
Sb1 Hg3 Se2 2_655 11_555 56.08(2)
Sb1 Hg3 I2 2_655 11_555 61.52(2)
Sb1 Hg3 Se3 2_655 11_555 61.52(2)
Sb1 Hg3 I3 2_655 10_554 108.59(3)
Sb1 Hg3 I3 2_655 11_555 126.41(3)
Sb1 Hg3 S2 2_655 10_554 108.59(3)
Sb1 Hg3 S2 2_655 11_555 126.41(3)
Hg2 Hg3 Hg2 . 14_554 80.496(19)
Hg2 Hg3 Sb2 . . 0.0(5)
Hg2 Hg3 Sb2 . 14_554 80.496(19)
Hg2 Hg3 Se1 . . 41.84(4)
Hg2 Hg3 Se1 . 8_655 122.16(5)
Hg2 Hg3 S1 . . 41.84(4)
Hg2 Hg3 S1 . 8_655 122.16(5)
Hg2 Hg3 I1 . 11_555 59.66(2)
Hg2 Hg3 Se2 . 11_555 59.66(2)
Hg2 Hg3 I2 . 11_555 121.77(3)
Hg2 Hg3 Se3 . 11_555 121.77(3)
Hg2 Hg3 I3 . 10_554 48.978(19)
Hg2 Hg3 I3 . 11_555 116.94(3)
Hg2 Hg3 S2 . 10_554 48.978(19)
Hg2 Hg3 S2 . 11_555 116.94(3)
Hg2 Hg3 Sb2 14_554 . 80.496(19)
Hg2 Hg3 Sb2 14_554 14_554 0.0(5)
Hg2 Hg3 Se1 14_554 . 122.16(5)
Hg2 Hg3 Se1 14_554 8_655 41.84(4)
Hg2 Hg3 S1 14_554 . 122.16(5)
Hg2 Hg3 S1 14_554 8_655 41.84(4)
Hg2 Hg3 I1 14_554 11_555 59.66(2)
Hg2 Hg3 Se2 14_554 11_555 59.66(2)
Hg2 Hg3 I2 14_554 11_555 121.77(3)
Hg2 Hg3 Se3 14_554 11_555 121.77(3)
Hg2 Hg3 I3 14_554 10_554 48.978(19)
Hg2 Hg3 I3 14_554 11_555 116.94(3)
Hg2 Hg3 S2 14_554 10_554 48.978(19)
Hg2 Hg3 S2 14_554 11_555 116.94(3)
Sb2 Hg3 Sb2 . 14_554 80.496(19)
Sb2 Hg3 Se1 . . 41.84(4)
Sb2 Hg3 Se1 . 8_655 122.16(5)
Sb2 Hg3 S1 . . 41.84(4)
Sb2 Hg3 S1 . 8_655 122.16(5)
Sb2 Hg3 I1 . 11_555 59.66(2)
Sb2 Hg3 Se2 . 11_555 59.66(2)
Sb2 Hg3 I2 . 11_555 121.77(3)
Sb2 Hg3 Se3 . 11_555 121.77(3)
Sb2 Hg3 I3 . 10_554 48.978(19)
Sb2 Hg3 I3 . 11_555 116.94(3)
Sb2 Hg3 S2 . 10_554 48.978(19)
Sb2 Hg3 S2 . 11_555 116.94(3)
Sb2 Hg3 Se1 14_554 . 122.16(5)
Sb2 Hg3 Se1 14_554 8_655 41.84(4)
Sb2 Hg3 S1 14_554 . 122.16(5)
Sb2 Hg3 S1 14_554 8_655 41.84(4)
Sb2 Hg3 I1 14_554 11_555 59.66(2)
Sb2 Hg3 Se2 14_554 11_555 59.66(2)
Sb2 Hg3 I2 14_554 11_555 121.77(3)
Sb2 Hg3 Se3 14_554 11_555 121.77(3)
Sb2 Hg3 I3 14_554 10_554 48.978(19)
Sb2 Hg3 I3 14_554 11_555 116.94(3)
Sb2 Hg3 S2 14_554 10_554 48.978(19)
Sb2 Hg3 S2 14_554 11_555 116.94(3)
Se1 Hg3 Se1 . 8_655 162.58(7)
Se1 Hg3 S1 . . 0.0(5)
Se1 Hg3 S1 . 8_655 162.58(7)
Se1 Hg3 I1 . 11_555 82.15(4)
Se1 Hg3 Se2 . 11_555 82.15(4)
Se1 Hg3 I2 . 11_555 93.05(4)
Se1 Hg3 Se3 . 11_555 93.05(4)
Se1 Hg3 I3 . 10_554 84.86(4)
Se1 Hg3 I3 . 11_555 97.49(4)
Se1 Hg3 S2 . 10_554 84.86(4)
Se1 Hg3 S2 . 11_555 97.49(4)
Se1 Hg3 S1 8_655 . 162.58(7)
Se1 Hg3 S1 8_655 8_655 0.0(5)
Se1 Hg3 I1 8_655 11_555 82.15(4)
Se1 Hg3 Se2 8_655 11_555 82.15(4)
Se1 Hg3 I2 8_655 11_555 93.05(4)
Se1 Hg3 Se3 8_655 11_555 93.05(4)
Se1 Hg3 I3 8_655 10_554 84.86(4)
Se1 Hg3 I3 8_655 11_555 97.49(4)
Se1 Hg3 S2 8_655 10_554 84.86(4)
Se1 Hg3 S2 8_655 11_555 97.49(4)
S1 Hg3 S1 . 8_655 162.58(7)
S1 Hg3 I1 . 11_555 82.15(4)
S1 Hg3 Se2 . 11_555 82.15(4)
S1 Hg3 I2 . 11_555 93.05(4)
S1 Hg3 Se3 . 11_555 93.05(4)
S1 Hg3 I3 . 10_554 84.86(4)
S1 Hg3 I3 . 11_555 97.49(4)
S1 Hg3 S2 . 10_554 84.86(4)
S1 Hg3 S2 . 11_555 97.49(4)
S1 Hg3 I1 8_655 11_555 82.15(4)
S1 Hg3 Se2 8_655 11_555 82.15(4)
S1 Hg3 I2 8_655 11_555 93.05(4)
S1 Hg3 Se3 8_655 11_555 93.05(4)
S1 Hg3 I3 8_655 10_554 84.86(4)
S1 Hg3 I3 8_655 11_555 97.49(4)
S1 Hg3 S2 8_655 10_554 84.86(4)
S1 Hg3 S2 8_655 11_555 97.49(4)
I1 Hg3 Se2 11_555 11_555 0.0(5)
I1 Hg3 I2 11_555 11_555 85.05(4)
I1 Hg3 Se3 11_555 11_555 85.05(4)
I1 Hg3 I3 11_555 10_554 79.26(4)
I1 Hg3 I3 11_555 11_555 174.98(5)
I1 Hg3 S2 11_555 10_554 79.26(4)
I1 Hg3 S2 11_555 11_555 174.98(5)
Se2 Hg3 I2 11_555 11_555 85.05(4)
Se2 Hg3 Se3 11_555 11_555 85.05(4)
Se2 Hg3 I3 11_555 10_554 79.26(4)
Se2 Hg3 I3 11_555 11_555 174.98(5)
Se2 Hg3 S2 11_555 10_554 79.26(4)
Se2 Hg3 S2 11_555 11_555 174.98(5)
I2 Hg3 Se3 11_555 11_555 0.0(5)
I2 Hg3 I3 11_555 10_554 164.31(5)
I2 Hg3 I3 11_555 11_555 99.97(5)
I2 Hg3 S2 11_555 10_554 164.31(5)
I2 Hg3 S2 11_555 11_555 99.97(5)
Se3 Hg3 I3 11_555 10_554 164.31(5)
Se3 Hg3 I3 11_555 11_555 99.97(5)
Se3 Hg3 S2 11_555 10_554 164.31(5)
Se3 Hg3 S2 11_555 11_555 99.97(5)
I3 Hg3 I3 10_554 11_555 95.72(5)
I3 Hg3 S2 10_554 10_554 0.0(5)
I3 Hg3 S2 10_554 11_555 95.72(5)
I3 Hg3 S2 11_555 10_554 95.72(5)
I3 Hg3 S2 11_555 11_555 0.0(5)
S2 Hg3 S2 10_554 11_555 95.72(5)
Hg1 Se1 Sb1 . . 0.0(5)
Hg1 Se1 Hg2 . . 97.53(6)
Hg1 Se1 Sb2 . . 97.53(6)
Hg1 Se1 Hg3 . . 96.61(6)
Hg1 Se1 S1 . . 0
Hg1 Se1 I3 . . 124.54(6)
Hg1 Se1 S2 . . 124.54(6)
Sb1 Se1 Hg2 . . 97.53(6)
Sb1 Se1 Sb2 . . 97.53(6)
Sb1 Se1 Hg3 . . 96.61(6)
Sb1 Se1 S1 . . 0
Sb1 Se1 I3 . . 124.54(6)
Sb1 Se1 S2 . . 124.54(6)
Hg2 Se1 Sb2 . . 0.0(5)
Hg2 Se1 Hg3 . . 96.39(6)
Hg2 Se1 S1 . . 0
Hg2 Se1 I3 . . 117.22(6)
Hg2 Se1 S2 . . 117.22(6)
Sb2 Se1 Hg3 . . 96.39(6)
Sb2 Se1 S1 . . 0
Sb2 Se1 I3 . . 117.22(6)
Sb2 Se1 S2 . . 117.22(6)
Hg3 Se1 S1 . . 0
Hg3 Se1 I3 . . 118.83(6)
Hg3 Se1 S2 . . 118.83(6)
S1 Se1 I3 . . 0
S1 Se1 S2 . . 0
I3 Se1 S2 . . 0.0(5)
Hg1 S1 Sb1 . . 0.0(5)
Hg1 S1 Hg2 . . 97.53(6)
Hg1 S1 Sb2 . . 97.53(6)
Hg1 S1 Hg3 . . 96.61(6)
Hg1 S1 Se1 . . 0
Hg1 S1 I3 . . 124.54(6)
Hg1 S1 S2 . . 124.54(6)
Sb1 S1 Hg2 . . 97.53(6)
Sb1 S1 Sb2 . . 97.53(6)
Sb1 S1 Hg3 . . 96.61(6)
Sb1 S1 Se1 . . 0
Sb1 S1 I3 . . 124.54(6)
Sb1 S1 S2 . . 124.54(6)
Hg2 S1 Sb2 . . 0.0(5)
Hg2 S1 Hg3 . . 96.39(6)
Hg2 S1 Se1 . . 0
Hg2 S1 I3 . . 117.22(6)
Hg2 S1 S2 . . 117.22(6)
Sb2 S1 Hg3 . . 96.39(6)
Sb2 S1 Se1 . . 0
Sb2 S1 I3 . . 117.22(6)
Sb2 S1 S2 . . 117.22(6)
Hg3 S1 Se1 . . 0
Hg3 S1 I3 . . 118.83(6)
Hg3 S1 S2 . . 118.83(6)
Se1 S1 I3 . . 0
Se1 S1 S2 . . 0
I3 S1 S2 . . 0.0(5)
Hg1 I1 Hg1 1_556 2_556 86.31(6)
Hg1 I1 Hg1 1_556 11_555 89.02(2)
Hg1 I1 Hg1 1_556 12_455 175.33(6)
Hg1 I1 Sb1 1_556 1_556 0.0(5)
Hg1 I1 Sb1 1_556 2_556 86.31(6)
Hg1 I1 Sb1 1_556 11_555 89.02(2)
Hg1 I1 Sb1 1_556 12_455 175.33(6)
Hg1 I1 Hg2 1_556 1_556 64.452(16)
Hg1 I1 Hg2 1_556 2_556 116.29(4)
Hg1 I1 Hg2 1_556 13_555 64.452(16)
Hg1 I1 Hg2 1_556 14_455 116.29(4)
Hg1 I1 Sb2 1_556 1_556 64.452(16)
Hg1 I1 Sb2 1_556 2_556 116.29(4)
Hg1 I1 Sb2 1_556 13_555 64.452(16)
Hg1 I1 Sb2 1_556 14_455 116.29(4)
Hg1 I1 Hg3 1_556 11_555 122.814(12)
Hg1 I1 Hg3 1_556 12_455 122.814(12)
Hg1 I1 Se2 1_556 . 0
Hg1 I1 Hg1 2_556 11_555 175.33(6)
Hg1 I1 Hg1 2_556 12_455 89.02(2)
Hg1 I1 Sb1 2_556 1_556 86.31(6)
Hg1 I1 Sb1 2_556 2_556 0.0(5)
Hg1 I1 Sb1 2_556 11_555 175.33(6)
Hg1 I1 Sb1 2_556 12_455 89.02(2)
Hg1 I1 Hg2 2_556 1_556 116.29(4)
Hg1 I1 Hg2 2_556 2_556 64.452(16)
Hg1 I1 Hg2 2_556 13_555 116.29(4)
Hg1 I1 Hg2 2_556 14_455 64.452(16)
Hg1 I1 Sb2 2_556 1_556 116.29(4)
Hg1 I1 Sb2 2_556 2_556 64.452(16)
Hg1 I1 Sb2 2_556 13_555 116.29(4)
Hg1 I1 Sb2 2_556 14_455 64.452(16)
Hg1 I1 Hg3 2_556 11_555 122.814(12)
Hg1 I1 Hg3 2_556 12_455 122.814(12)
Hg1 I1 Se2 2_556 . 0
Hg1 I1 Hg1 11_555 12_455 95.65(6)
Hg1 I1 Sb1 11_555 1_556 89.02(2)
Hg1 I1 Sb1 11_555 2_556 175.33(6)
Hg1 I1 Sb1 11_555 11_555 0.0(5)
Hg1 I1 Sb1 11_555 12_455 95.65(6)
Hg1 I1 Hg2 11_555 1_556 61.384(16)
Hg1 I1 Hg2 11_555 2_556 117.92(4)
Hg1 I1 Hg2 11_555 13_555 61.384(16)
Hg1 I1 Hg2 11_555 14_455 117.92(4)
Hg1 I1 Sb2 11_555 1_556 61.384(16)
Hg1 I1 Sb2 11_555 2_556 117.92(4)
Hg1 I1 Sb2 11_555 13_555 61.384(16)
Hg1 I1 Sb2 11_555 14_455 117.92(4)
Hg1 I1 Hg3 11_555 11_555 60.08(3)
Hg1 I1 Hg3 11_555 12_455 60.08(3)
Hg1 I1 Se2 11_555 . 0
Hg1 I1 Sb1 12_455 1_556 175.33(6)
Hg1 I1 Sb1 12_455 2_556 89.02(2)
Hg1 I1 Sb1 12_455 11_555 95.65(6)
Hg1 I1 Sb1 12_455 12_455 0.0(5)
Hg1 I1 Hg2 12_455 1_556 117.92(4)
Hg1 I1 Hg2 12_455 2_556 61.384(16)
Hg1 I1 Hg2 12_455 13_555 117.92(4)
Hg1 I1 Hg2 12_455 14_455 61.384(16)
Hg1 I1 Sb2 12_455 1_556 117.92(4)
Hg1 I1 Sb2 12_455 2_556 61.384(16)
Hg1 I1 Sb2 12_455 13_555 117.92(4)
Hg1 I1 Sb2 12_455 14_455 61.384(16)
Hg1 I1 Hg3 12_455 11_555 60.08(3)
Hg1 I1 Hg3 12_455 12_455 60.08(3)
Hg1 I1 Se2 12_455 . 0
Sb1 I1 Sb1 1_556 2_556 86.31(6)
Sb1 I1 Sb1 1_556 11_555 89.02(2)
Sb1 I1 Sb1 1_556 12_455 175.33(6)
Sb1 I1 Hg2 1_556 1_556 64.452(16)
Sb1 I1 Hg2 1_556 2_556 116.29(4)
Sb1 I1 Hg2 1_556 13_555 64.452(16)
Sb1 I1 Hg2 1_556 14_455 116.29(4)
Sb1 I1 Sb2 1_556 1_556 64.452(16)
Sb1 I1 Sb2 1_556 2_556 116.29(4)
Sb1 I1 Sb2 1_556 13_555 64.452(16)
Sb1 I1 Sb2 1_556 14_455 116.29(4)
Sb1 I1 Hg3 1_556 11_555 122.814(12)
Sb1 I1 Hg3 1_556 12_455 122.814(12)
Sb1 I1 Se2 1_556 . 0
Sb1 I1 Sb1 2_556 11_555 175.33(6)
Sb1 I1 Sb1 2_556 12_455 89.02(2)
Sb1 I1 Hg2 2_556 1_556 116.29(4)
Sb1 I1 Hg2 2_556 2_556 64.452(16)
Sb1 I1 Hg2 2_556 13_555 116.29(4)
Sb1 I1 Hg2 2_556 14_455 64.452(16)
Sb1 I1 Sb2 2_556 1_556 116.29(4)
Sb1 I1 Sb2 2_556 2_556 64.452(16)
Sb1 I1 Sb2 2_556 13_555 116.29(4)
Sb1 I1 Sb2 2_556 14_455 64.452(16)
Sb1 I1 Hg3 2_556 11_555 122.814(12)
Sb1 I1 Hg3 2_556 12_455 122.814(12)
Sb1 I1 Se2 2_556 . 0
Sb1 I1 Sb1 11_555 12_455 95.65(6)
Sb1 I1 Hg2 11_555 1_556 61.384(16)
Sb1 I1 Hg2 11_555 2_556 117.92(4)
Sb1 I1 Hg2 11_555 13_555 61.384(16)
Sb1 I1 Hg2 11_555 14_455 117.92(4)
Sb1 I1 Sb2 11_555 1_556 61.384(16)
Sb1 I1 Sb2 11_555 2_556 117.92(4)
Sb1 I1 Sb2 11_555 13_555 61.384(16)
Sb1 I1 Sb2 11_555 14_455 117.92(4)
Sb1 I1 Hg3 11_555 11_555 60.08(3)
Sb1 I1 Hg3 11_555 12_455 60.08(3)
Sb1 I1 Se2 11_555 . 0
Sb1 I1 Hg2 12_455 1_556 117.92(4)
Sb1 I1 Hg2 12_455 2_556 61.384(16)
Sb1 I1 Hg2 12_455 13_555 117.92(4)
Sb1 I1 Hg2 12_455 14_455 61.384(16)
Sb1 I1 Sb2 12_455 1_556 117.92(4)
Sb1 I1 Sb2 12_455 2_556 61.384(16)
Sb1 I1 Sb2 12_455 13_555 117.92(4)
Sb1 I1 Sb2 12_455 14_455 61.384(16)
Sb1 I1 Hg3 12_455 11_555 60.08(3)
Sb1 I1 Hg3 12_455 12_455 60.08(3)
Sb1 I1 Se2 12_455 . 0
Hg2 I1 Hg2 1_556 2_556 179.09(7)
Hg2 I1 Hg2 1_556 13_555 100.551(13)
Hg2 I1 Hg2 1_556 14_455 79.442(13)
Hg2 I1 Sb2 1_556 1_556 0.0(5)
Hg2 I1 Sb2 1_556 2_556 179.09(7)
Hg2 I1 Sb2 1_556 13_555 100.551(13)
Hg2 I1 Sb2 1_556 14_455 79.442(13)
Hg2 I1 Hg3 1_556 11_555 58.612(18)
Hg2 I1 Hg3 1_556 12_455 120.60(5)
Hg2 I1 Se2 1_556 . 0
Hg2 I1 Hg2 2_556 13_555 79.442(13)
Hg2 I1 Hg2 2_556 14_455 100.551(13)
Hg2 I1 Sb2 2_556 1_556 179.09(7)
Hg2 I1 Sb2 2_556 2_556 0.0(5)
Hg2 I1 Sb2 2_556 13_555 79.442(13)
Hg2 I1 Sb2 2_556 14_455 100.551(13)
Hg2 I1 Hg3 2_556 11_555 120.60(5)
Hg2 I1 Hg3 2_556 12_455 58.612(18)
Hg2 I1 Se2 2_556 . 0
Hg2 I1 Hg2 13_555 14_455 179.09(7)
Hg2 I1 Sb2 13_555 1_556 100.551(13)
Hg2 I1 Sb2 13_555 2_556 79.442(13)
Hg2 I1 Sb2 13_555 13_555 0.0(5)
Hg2 I1 Sb2 13_555 14_455 179.09(7)
Hg2 I1 Hg3 13_555 11_555 120.60(5)
Hg2 I1 Hg3 13_555 12_455 58.612(18)
Hg2 I1 Se2 13_555 . 0
Hg2 I1 Sb2 14_455 1_556 79.442(13)
Hg2 I1 Sb2 14_455 2_556 100.551(13)
Hg2 I1 Sb2 14_455 13_555 179.09(7)
Hg2 I1 Sb2 14_455 14_455 0.0(5)
Hg2 I1 Hg3 14_455 11_555 58.612(18)
Hg2 I1 Hg3 14_455 12_455 120.60(5)
Hg2 I1 Se2 14_455 . 0
Sb2 I1 Sb2 1_556 2_556 179.09(7)
Sb2 I1 Sb2 1_556 13_555 100.551(13)
Sb2 I1 Sb2 1_556 14_455 79.442(13)
Sb2 I1 Hg3 1_556 11_555 58.612(18)
Sb2 I1 Hg3 1_556 12_455 120.60(5)
Sb2 I1 Se2 1_556 . 0
Sb2 I1 Sb2 2_556 13_555 79.442(13)
Sb2 I1 Sb2 2_556 14_455 100.551(13)
Sb2 I1 Hg3 2_556 11_555 120.60(5)
Sb2 I1 Hg3 2_556 12_455 58.612(18)
Sb2 I1 Se2 2_556 . 0
Sb2 I1 Sb2 13_555 14_455 179.09(7)
Sb2 I1 Hg3 13_555 11_555 120.60(5)
Sb2 I1 Hg3 13_555 12_455 58.612(18)
Sb2 I1 Se2 13_555 . 0
Sb2 I1 Hg3 14_455 11_555 58.612(18)
Sb2 I1 Hg3 14_455 12_455 120.60(5)
Sb2 I1 Se2 14_455 . 0
Hg3 I1 Hg3 11_555 12_455 84.06(5)
Hg3 I1 Se2 11_555 . 0
Hg3 I1 Se2 12_455 . 0
Hg1 Se2 Hg1 1_556 2_556 86.31(6)
Hg1 Se2 Hg1 1_556 11_555 89.02(2)
Hg1 Se2 Hg1 1_556 12_455 175.33(6)
Hg1 Se2 Sb1 1_556 1_556 0.0(5)
Hg1 Se2 Sb1 1_556 2_556 86.31(6)
Hg1 Se2 Sb1 1_556 11_555 89.02(2)
Hg1 Se2 Sb1 1_556 12_455 175.33(6)
Hg1 Se2 Hg2 1_556 1_556 64.452(16)
Hg1 Se2 Hg2 1_556 2_556 116.29(4)
Hg1 Se2 Hg2 1_556 13_555 64.452(16)
Hg1 Se2 Hg2 1_556 14_455 116.29(4)
Hg1 Se2 Sb2 1_556 1_556 64.452(16)
Hg1 Se2 Sb2 1_556 2_556 116.29(4)
Hg1 Se2 Sb2 1_556 13_555 64.452(16)
Hg1 Se2 Sb2 1_556 14_455 116.29(4)
Hg1 Se2 Hg3 1_556 11_555 122.814(12)
Hg1 Se2 Hg3 1_556 12_455 122.814(12)
Hg1 Se2 I1 1_556 . 0
Hg1 Se2 Hg1 2_556 11_555 175.33(6)
Hg1 Se2 Hg1 2_556 12_455 89.02(2)
Hg1 Se2 Sb1 2_556 1_556 86.31(6)
Hg1 Se2 Sb1 2_556 2_556 0.0(5)
Hg1 Se2 Sb1 2_556 11_555 175.33(6)
Hg1 Se2 Sb1 2_556 12_455 89.02(2)
Hg1 Se2 Hg2 2_556 1_556 116.29(4)
Hg1 Se2 Hg2 2_556 2_556 64.452(16)
Hg1 Se2 Hg2 2_556 13_555 116.29(4)
Hg1 Se2 Hg2 2_556 14_455 64.452(16)
Hg1 Se2 Sb2 2_556 1_556 116.29(4)
Hg1 Se2 Sb2 2_556 2_556 64.452(16)
Hg1 Se2 Sb2 2_556 13_555 116.29(4)
Hg1 Se2 Sb2 2_556 14_455 64.452(16)
Hg1 Se2 Hg3 2_556 11_555 122.814(12)
Hg1 Se2 Hg3 2_556 12_455 122.814(12)
Hg1 Se2 I1 2_556 . 0
Hg1 Se2 Hg1 11_555 12_455 95.65(6)
Hg1 Se2 Sb1 11_555 1_556 89.02(2)
Hg1 Se2 Sb1 11_555 2_556 175.33(6)
Hg1 Se2 Sb1 11_555 11_555 0.0(5)
Hg1 Se2 Sb1 11_555 12_455 95.65(6)
Hg1 Se2 Hg2 11_555 1_556 61.384(16)
Hg1 Se2 Hg2 11_555 2_556 117.92(4)
Hg1 Se2 Hg2 11_555 13_555 61.384(16)
Hg1 Se2 Hg2 11_555 14_455 117.92(4)
Hg1 Se2 Sb2 11_555 1_556 61.384(16)
Hg1 Se2 Sb2 11_555 2_556 117.92(4)
Hg1 Se2 Sb2 11_555 13_555 61.384(16)
Hg1 Se2 Sb2 11_555 14_455 117.92(4)
Hg1 Se2 Hg3 11_555 11_555 60.08(3)
Hg1 Se2 Hg3 11_555 12_455 60.08(3)
Hg1 Se2 I1 11_555 . 0
Hg1 Se2 Sb1 12_455 1_556 175.33(6)
Hg1 Se2 Sb1 12_455 2_556 89.02(2)
Hg1 Se2 Sb1 12_455 11_555 95.65(6)
Hg1 Se2 Sb1 12_455 12_455 0.0(5)
Hg1 Se2 Hg2 12_455 1_556 117.92(4)
Hg1 Se2 Hg2 12_455 2_556 61.384(16)
Hg1 Se2 Hg2 12_455 13_555 117.92(4)
Hg1 Se2 Hg2 12_455 14_455 61.384(16)
Hg1 Se2 Sb2 12_455 1_556 117.92(4)
Hg1 Se2 Sb2 12_455 2_556 61.384(16)
Hg1 Se2 Sb2 12_455 13_555 117.92(4)
Hg1 Se2 Sb2 12_455 14_455 61.384(16)
Hg1 Se2 Hg3 12_455 11_555 60.08(3)
Hg1 Se2 Hg3 12_455 12_455 60.08(3)
Hg1 Se2 I1 12_455 . 0
Sb1 Se2 Sb1 1_556 2_556 86.31(6)
Sb1 Se2 Sb1 1_556 11_555 89.02(2)
Sb1 Se2 Sb1 1_556 12_455 175.33(6)
Sb1 Se2 Hg2 1_556 1_556 64.452(16)
Sb1 Se2 Hg2 1_556 2_556 116.29(4)
Sb1 Se2 Hg2 1_556 13_555 64.452(16)
Sb1 Se2 Hg2 1_556 14_455 116.29(4)
Sb1 Se2 Sb2 1_556 1_556 64.452(16)
Sb1 Se2 Sb2 1_556 2_556 116.29(4)
Sb1 Se2 Sb2 1_556 13_555 64.452(16)
Sb1 Se2 Sb2 1_556 14_455 116.29(4)
Sb1 Se2 Hg3 1_556 11_555 122.814(12)
Sb1 Se2 Hg3 1_556 12_455 122.814(12)
Sb1 Se2 I1 1_556 . 0
Sb1 Se2 Sb1 2_556 11_555 175.33(6)
Sb1 Se2 Sb1 2_556 12_455 89.02(2)
Sb1 Se2 Hg2 2_556 1_556 116.29(4)
Sb1 Se2 Hg2 2_556 2_556 64.452(16)
Sb1 Se2 Hg2 2_556 13_555 116.29(4)
Sb1 Se2 Hg2 2_556 14_455 64.452(16)
Sb1 Se2 Sb2 2_556 1_556 116.29(4)
Sb1 Se2 Sb2 2_556 2_556 64.452(16)
Sb1 Se2 Sb2 2_556 13_555 116.29(4)
Sb1 Se2 Sb2 2_556 14_455 64.452(16)
Sb1 Se2 Hg3 2_556 11_555 122.814(12)
Sb1 Se2 Hg3 2_556 12_455 122.814(12)
Sb1 Se2 I1 2_556 . 0
Sb1 Se2 Sb1 11_555 12_455 95.65(6)
Sb1 Se2 Hg2 11_555 1_556 61.384(16)
Sb1 Se2 Hg2 11_555 2_556 117.92(4)
Sb1 Se2 Hg2 11_555 13_555 61.384(16)
Sb1 Se2 Hg2 11_555 14_455 117.92(4)
Sb1 Se2 Sb2 11_555 1_556 61.384(16)
Sb1 Se2 Sb2 11_555 2_556 117.92(4)
Sb1 Se2 Sb2 11_555 13_555 61.384(16)
Sb1 Se2 Sb2 11_555 14_455 117.92(4)
Sb1 Se2 Hg3 11_555 11_555 60.08(3)
Sb1 Se2 Hg3 11_555 12_455 60.08(3)
Sb1 Se2 I1 11_555 . 0
Sb1 Se2 Hg2 12_455 1_556 117.92(4)
Sb1 Se2 Hg2 12_455 2_556 61.384(16)
Sb1 Se2 Hg2 12_455 13_555 117.92(4)
Sb1 Se2 Hg2 12_455 14_455 61.384(16)
Sb1 Se2 Sb2 12_455 1_556 117.92(4)
Sb1 Se2 Sb2 12_455 2_556 61.384(16)
Sb1 Se2 Sb2 12_455 13_555 117.92(4)
Sb1 Se2 Sb2 12_455 14_455 61.384(16)
Sb1 Se2 Hg3 12_455 11_555 60.08(3)
Sb1 Se2 Hg3 12_455 12_455 60.08(3)
Sb1 Se2 I1 12_455 . 0
Hg2 Se2 Hg2 1_556 2_556 179.09(7)
Hg2 Se2 Hg2 1_556 13_555 100.551(13)
Hg2 Se2 Hg2 1_556 14_455 79.442(13)
Hg2 Se2 Sb2 1_556 1_556 0.0(5)
Hg2 Se2 Sb2 1_556 2_556 179.09(7)
Hg2 Se2 Sb2 1_556 13_555 100.551(13)
Hg2 Se2 Sb2 1_556 14_455 79.442(13)
Hg2 Se2 Hg3 1_556 11_555 58.612(18)
Hg2 Se2 Hg3 1_556 12_455 120.60(5)
Hg2 Se2 I1 1_556 . 0
Hg2 Se2 Hg2 2_556 13_555 79.442(13)
Hg2 Se2 Hg2 2_556 14_455 100.551(13)
Hg2 Se2 Sb2 2_556 1_556 179.09(7)
Hg2 Se2 Sb2 2_556 2_556 0.0(5)
Hg2 Se2 Sb2 2_556 13_555 79.442(13)
Hg2 Se2 Sb2 2_556 14_455 100.551(13)
Hg2 Se2 Hg3 2_556 11_555 120.60(5)
Hg2 Se2 Hg3 2_556 12_455 58.612(18)
Hg2 Se2 I1 2_556 . 0
Hg2 Se2 Hg2 13_555 14_455 179.09(7)
Hg2 Se2 Sb2 13_555 1_556 100.551(13)
Hg2 Se2 Sb2 13_555 2_556 79.442(13)
Hg2 Se2 Sb2 13_555 13_555 0.0(5)
Hg2 Se2 Sb2 13_555 14_455 179.09(7)
Hg2 Se2 Hg3 13_555 11_555 120.60(5)
Hg2 Se2 Hg3 13_555 12_455 58.612(18)
Hg2 Se2 I1 13_555 . 0
Hg2 Se2 Sb2 14_455 1_556 79.442(13)
Hg2 Se2 Sb2 14_455 2_556 100.551(13)
Hg2 Se2 Sb2 14_455 13_555 179.09(7)
Hg2 Se2 Sb2 14_455 14_455 0.0(5)
Hg2 Se2 Hg3 14_455 11_555 58.612(18)
Hg2 Se2 Hg3 14_455 12_455 120.60(5)
Hg2 Se2 I1 14_455 . 0
Sb2 Se2 Sb2 1_556 2_556 179.09(7)
Sb2 Se2 Sb2 1_556 13_555 100.551(13)
Sb2 Se2 Sb2 1_556 14_455 79.442(13)
Sb2 Se2 Hg3 1_556 11_555 58.612(18)
Sb2 Se2 Hg3 1_556 12_455 120.60(5)
Sb2 Se2 I1 1_556 . 0
Sb2 Se2 Sb2 2_556 13_555 79.442(13)
Sb2 Se2 Sb2 2_556 14_455 100.551(13)
Sb2 Se2 Hg3 2_556 11_555 120.60(5)
Sb2 Se2 Hg3 2_556 12_455 58.612(18)
Sb2 Se2 I1 2_556 . 0
Sb2 Se2 Sb2 13_555 14_455 179.09(7)
Sb2 Se2 Hg3 13_555 11_555 120.60(5)
Sb2 Se2 Hg3 13_555 12_455 58.612(18)
Sb2 Se2 I1 13_555 . 0
Sb2 Se2 Hg3 14_455 11_555 58.612(18)
Sb2 Se2 Hg3 14_455 12_455 120.60(5)
Sb2 Se2 I1 14_455 . 0
Hg3 Se2 Hg3 11_555 12_455 84.06(5)
Hg3 Se2 I1 11_555 . 0
Hg3 Se2 I1 12_455 . 0
Hg1 I2 Hg1 . 2_555 84.74(6)
Hg1 I2 Hg1 . 11_555 90.14(2)
Hg1 I2 Hg1 . 12_455 174.87(6)
Hg1 I2 Sb1 . . 0.0(5)
Hg1 I2 Sb1 . 2_555 84.74(6)
Hg1 I2 Sb1 . 11_555 90.14(2)
Hg1 I2 Sb1 . 12_455 174.87(6)
Hg1 I2 Hg3 . 11_555 116.450(15)
Hg1 I2 Hg3 . 12_455 116.450(15)
Hg1 I2 Se3 . . 0
Hg1 I2 Hg1 2_555 11_555 174.87(6)
Hg1 I2 Hg1 2_555 12_455 90.14(2)
Hg1 I2 Sb1 2_555 . 84.74(6)
Hg1 I2 Sb1 2_555 2_555 0.0(5)
Hg1 I2 Sb1 2_555 11_555 174.87(6)
Hg1 I2 Sb1 2_555 12_455 90.14(2)
Hg1 I2 Hg3 2_555 11_555 116.450(15)
Hg1 I2 Hg3 2_555 12_455 116.450(15)
Hg1 I2 Se3 2_555 . 0
Hg1 I2 Hg1 11_555 12_455 94.99(6)
Hg1 I2 Sb1 11_555 . 90.14(2)
Hg1 I2 Sb1 11_555 2_555 174.87(6)
Hg1 I2 Sb1 11_555 11_555 0.0(5)
Hg1 I2 Sb1 11_555 12_455 94.99(6)
Hg1 I2 Hg3 11_555 11_555 65.96(3)
Hg1 I2 Hg3 11_555 12_455 65.96(3)
Hg1 I2 Se3 11_555 . 0
Hg1 I2 Sb1 12_455 . 174.87(6)
Hg1 I2 Sb1 12_455 2_555 90.14(2)
Hg1 I2 Sb1 12_455 11_555 94.99(6)
Hg1 I2 Sb1 12_455 12_455 0.0(5)
Hg1 I2 Hg3 12_455 11_555 65.96(3)
Hg1 I2 Hg3 12_455 12_455 65.96(3)
Hg1 I2 Se3 12_455 . 0
Sb1 I2 Sb1 . 2_555 84.74(6)
Sb1 I2 Sb1 . 11_555 90.14(2)
Sb1 I2 Sb1 . 12_455 174.87(6)
Sb1 I2 Hg3 . 11_555 116.450(15)
Sb1 I2 Hg3 . 12_455 116.450(15)
Sb1 I2 Se3 . . 0
Sb1 I2 Sb1 2_555 11_555 174.87(6)
Sb1 I2 Sb1 2_555 12_455 90.14(2)
Sb1 I2 Hg3 2_555 11_555 116.450(15)
Sb1 I2 Hg3 2_555 12_455 116.450(15)
Sb1 I2 Se3 2_555 . 0
Sb1 I2 Sb1 11_555 12_455 94.99(6)
Sb1 I2 Hg3 11_555 11_555 65.96(3)
Sb1 I2 Hg3 11_555 12_455 65.96(3)
Sb1 I2 Se3 11_555 . 0
Sb1 I2 Hg3 12_455 11_555 65.96(3)
Sb1 I2 Hg3 12_455 12_455 65.96(3)
Sb1 I2 Se3 12_455 . 0
Hg3 I2 Hg3 11_555 12_455 105.85(7)
Hg3 I2 Se3 11_555 . 0
Hg3 I2 Se3 12_455 . 0
Hg1 Se3 Hg1 . 2_555 84.74(6)
Hg1 Se3 Hg1 . 11_555 90.14(2)
Hg1 Se3 Hg1 . 12_455 174.87(6)
Hg1 Se3 Sb1 . . 0.0(5)
Hg1 Se3 Sb1 . 2_555 84.74(6)
Hg1 Se3 Sb1 . 11_555 90.14(2)
Hg1 Se3 Sb1 . 12_455 174.87(6)
Hg1 Se3 Hg3 . 11_555 116.450(15)
Hg1 Se3 Hg3 . 12_455 116.450(15)
Hg1 Se3 I2 . . 0
Hg1 Se3 Hg1 2_555 11_555 174.87(6)
Hg1 Se3 Hg1 2_555 12_455 90.14(2)
Hg1 Se3 Sb1 2_555 . 84.74(6)
Hg1 Se3 Sb1 2_555 2_555 0.0(5)
Hg1 Se3 Sb1 2_555 11_555 174.87(6)
Hg1 Se3 Sb1 2_555 12_455 90.14(2)
Hg1 Se3 Hg3 2_555 11_555 116.450(15)
Hg1 Se3 Hg3 2_555 12_455 116.450(15)
Hg1 Se3 I2 2_555 . 0
Hg1 Se3 Hg1 11_555 12_455 94.99(6)
Hg1 Se3 Sb1 11_555 . 90.14(2)
Hg1 Se3 Sb1 11_555 2_555 174.87(6)
Hg1 Se3 Sb1 11_555 11_555 0.0(5)
Hg1 Se3 Sb1 11_555 12_455 94.99(6)
Hg1 Se3 Hg3 11_555 11_555 65.96(3)
Hg1 Se3 Hg3 11_555 12_455 65.96(3)
Hg1 Se3 I2 11_555 . 0
Hg1 Se3 Sb1 12_455 . 174.87(6)
Hg1 Se3 Sb1 12_455 2_555 90.14(2)
Hg1 Se3 Sb1 12_455 11_555 94.99(6)
Hg1 Se3 Sb1 12_455 12_455 0.0(5)
Hg1 Se3 Hg3 12_455 11_555 65.96(3)
Hg1 Se3 Hg3 12_455 12_455 65.96(3)
Hg1 Se3 I2 12_455 . 0
Sb1 Se3 Sb1 . 2_555 84.74(6)
Sb1 Se3 Sb1 . 11_555 90.14(2)
Sb1 Se3 Sb1 . 12_455 174.87(6)
Sb1 Se3 Hg3 . 11_555 116.450(15)
Sb1 Se3 Hg3 . 12_455 116.450(15)
Sb1 Se3 I2 . . 0
Sb1 Se3 Sb1 2_555 11_555 174.87(6)
Sb1 Se3 Sb1 2_555 12_455 90.14(2)
Sb1 Se3 Hg3 2_555 11_555 116.450(15)
Sb1 Se3 Hg3 2_555 12_455 116.450(15)
Sb1 Se3 I2 2_555 . 0
Sb1 Se3 Sb1 11_555 12_455 94.99(6)
Sb1 Se3 Hg3 11_555 11_555 65.96(3)
Sb1 Se3 Hg3 11_555 12_455 65.96(3)
Sb1 Se3 I2 11_555 . 0
Sb1 Se3 Hg3 12_455 11_555 65.96(3)
Sb1 Se3 Hg3 12_455 12_455 65.96(3)
Sb1 Se3 I2 12_455 . 0
Hg3 Se3 Hg3 11_555 12_455 105.85(7)
Hg3 Se3 I2 11_555 . 0
Hg3 Se3 I2 12_455 . 0
Hg2 I3 Hg2 10_555 5_555 103.00(3)
Hg2 I3 Sb2 10_555 10_555 0.0(5)
Hg2 I3 Sb2 10_555 5_555 103.00(3)
Hg2 I3 Hg3 10_555 10_555 66.04(3)
Hg2 I3 Hg3 10_555 11_555 115.41(5)
Hg2 I3 Se1 10_555 . 85.36(3)
Hg2 I3 Se1 10_555 8_555 148.14(7)
Hg2 I3 S1 10_555 . 85.36(3)
Hg2 I3 S1 10_555 8_555 148.14(7)
Hg2 I3 S2 10_555 . 0
Hg2 I3 Sb2 5_555 10_555 103.00(3)
Hg2 I3 Sb2 5_555 5_555 0.0(5)
Hg2 I3 Hg3 5_555 10_555 66.04(3)
Hg2 I3 Hg3 5_555 11_555 115.41(5)
Hg2 I3 Se1 5_555 . 148.14(7)
Hg2 I3 Se1 5_555 8_555 85.36(3)
Hg2 I3 S1 5_555 . 148.14(7)
Hg2 I3 S1 5_555 8_555 85.36(3)
Hg2 I3 S2 5_555 . 0
Sb2 I3 Sb2 10_555 5_555 103.00(3)
Sb2 I3 Hg3 10_555 10_555 66.04(3)
Sb2 I3 Hg3 10_555 11_555 115.41(5)
Sb2 I3 Se1 10_555 . 85.36(3)
Sb2 I3 Se1 10_555 8_555 148.14(7)
Sb2 I3 S1 10_555 . 85.36(3)
Sb2 I3 S1 10_555 8_555 148.14(7)
Sb2 I3 S2 10_555 . 0
Sb2 I3 Hg3 5_555 10_555 66.04(3)
Sb2 I3 Hg3 5_555 11_555 115.41(5)
Sb2 I3 Se1 5_555 . 148.14(7)
Sb2 I3 Se1 5_555 8_555 85.36(3)
Sb2 I3 S1 5_555 . 148.14(7)
Sb2 I3 S1 5_555 8_555 85.36(3)
Sb2 I3 S2 5_555 . 0
Hg3 I3 Hg3 10_555 11_555 84.28(6)
Hg3 I3 Se1 10_555 . 142.51(3)
Hg3 I3 Se1 10_555 8_555 142.51(3)
Hg3 I3 S1 10_555 . 142.51(3)
Hg3 I3 S1 10_555 8_555 142.51(3)
Hg3 I3 S2 10_555 . 0
Hg3 I3 Se1 11_555 . 87.03(4)
Hg3 I3 Se1 11_555 8_555 87.03(4)
Hg3 I3 S1 11_555 . 87.03(4)
Hg3 I3 S1 11_555 8_555 87.03(4)
Hg3 I3 S2 11_555 . 0
Se1 I3 Se1 . 8_555 72.92(4)
Se1 I3 S1 . . 0.0(5)
Se1 I3 S1 . 8_555 72.92(4)
Se1 I3 S2 . . 0
Se1 I3 S1 8_555 . 72.92(4)
Se1 I3 S1 8_555 8_555 0.0(5)
Se1 I3 S2 8_555 . 0
S1 I3 S1 . 8_555 72.92(4)
S1 I3 S2 . . 0
S1 I3 S2 8_555 . 0
Hg2 S2 Hg2 10_555 5_555 103.00(3)
Hg2 S2 Sb2 10_555 10_555 0.0(5)
Hg2 S2 Sb2 10_555 5_555 103.00(3)
Hg2 S2 Hg3 10_555 10_555 66.04(3)
Hg2 S2 Hg3 10_555 11_555 115.41(5)
Hg2 S2 Se1 10_555 . 85.36(3)
Hg2 S2 Se1 10_555 8_555 148.14(7)
Hg2 S2 S1 10_555 . 85.36(3)
Hg2 S2 S1 10_555 8_555 148.14(7)
Hg2 S2 I3 10_555 . 0
Hg2 S2 Sb2 5_555 10_555 103.00(3)
Hg2 S2 Sb2 5_555 5_555 0.0(5)
Hg2 S2 Hg3 5_555 10_555 66.04(3)
Hg2 S2 Hg3 5_555 11_555 115.41(5)
Hg2 S2 Se1 5_555 . 148.14(7)
Hg2 S2 Se1 5_555 8_555 85.36(3)
Hg2 S2 S1 5_555 . 148.14(7)
Hg2 S2 S1 5_555 8_555 85.36(3)
Hg2 S2 I3 5_555 . 0
Sb2 S2 Sb2 10_555 5_555 103.00(3)
Sb2 S2 Hg3 10_555 10_555 66.04(3)
Sb2 S2 Hg3 10_555 11_555 115.41(5)
Sb2 S2 Se1 10_555 . 85.36(3)
Sb2 S2 Se1 10_555 8_555 148.14(7)
Sb2 S2 S1 10_555 . 85.36(3)
Sb2 S2 S1 10_555 8_555 148.14(7)
Sb2 S2 I3 10_555 . 0
Sb2 S2 Hg3 5_555 10_555 66.04(3)
Sb2 S2 Hg3 5_555 11_555 115.41(5)
Sb2 S2 Se1 5_555 . 148.14(7)
Sb2 S2 Se1 5_555 8_555 85.36(3)
Sb2 S2 S1 5_555 . 148.14(7)
Sb2 S2 S1 5_555 8_555 85.36(3)
Sb2 S2 I3 5_555 . 0
Hg3 S2 Hg3 10_555 11_555 84.28(6)
Hg3 S2 Se1 10_555 . 142.51(3)
Hg3 S2 Se1 10_555 8_555 142.51(3)
Hg3 S2 S1 10_555 . 142.51(3)
Hg3 S2 S1 10_555 8_555 142.51(3)
Hg3 S2 I3 10_555 . 0
Hg3 S2 Se1 11_555 . 87.03(4)
Hg3 S2 Se1 11_555 8_555 87.03(4)
Hg3 S2 S1 11_555 . 87.03(4)
Hg3 S2 S1 11_555 8_555 87.03(4)
Hg3 S2 I3 11_555 . 0
Se1 S2 Se1 . 8_555 72.92(4)
Se1 S2 S1 . . 0.0(5)
Se1 S2 S1 . 8_555 72.92(4)
Se1 S2 I3 . . 0
Se1 S2 S1 8_555 . 72.92(4)
Se1 S2 S1 8_555 8_555 0.0(5)
Se1 S2 I3 8_555 . 0
S1 S2 S1 . 8_555 72.92(4)
S1 S2 I3 . . 0
S1 S2 I3 8_555 . 0

loop_
_geom_bond_atom_site_label_1
_geom_bond_atom_site_label_2
_geom_bond_site_symmetry_2
_geom_bond_distance
Hg1 Sb1 . 0
Hg1 Hg2 . 3.7788(8)
Hg1 Hg2 13_554 3.7788(8)
Hg1 Sb2 . 3.7788(8)
Hg1 Sb2 13_554 3.7788(8)
Hg1 Hg3 . 3.7493(10)
Hg1 Hg3 2_655 3.7493(10)
Hg1 Se1 . 2.4988(18)
Hg1 Se1 7_555 2.4988(18)
Hg1 S1 . 2.4988(18)
Hg1 S1 7_555 2.4988(18)
Hg1 I1 1_554 3.2206(19)
Hg1 I1 11_555 3.5896(18)
Hg1 Se2 1_554 3.2206(19)
Hg1 Se2 11_555 3.5896(18)
Hg1 I2 . 3.2686(18)
Hg1 I2 11_555 3.6084(17)
Hg1 Se3 . 3.2686(18)
Hg1 Se3 11_555 3.6084(17)
Sb1 Hg2 . 3.7788(8)
Sb1 Hg2 13_554 3.7788(8)
Sb1 Sb2 . 3.7788(8)
Sb1 Sb2 13_554 3.7788(8)
Sb1 Hg3 . 3.7493(10)
Sb1 Hg3 2_655 3.7493(10)
Sb1 Se1 . 2.4988(18)
Sb1 Se1 7_555 2.4988(18)
Sb1 S1 . 2.4988(18)
Sb1 S1 7_555 2.4988(18)
Sb1 I1 1_554 3.2206(19)
Sb1 I1 11_555 3.5896(18)
Sb1 Se2 1_554 3.2206(19)
Sb1 Se2 11_555 3.5896(18)
Sb1 I2 . 3.2686(18)
Sb1 I2 11_555 3.6084(17)
Sb1 Se3 . 3.2686(18)
Sb1 Se3 11_555 3.6084(17)
Hg2 Sb2 . 0
Hg2 Hg3 . 3.7633(8)
Hg2 Hg3 11_554 3.7633(8)
Hg2 Se1 . 2.5260(17)
Hg2 Se1 11_554 2.5260(17)
Hg2 S1 . 2.5260(17)
Hg2 S1 11_554 2.5260(17)
Hg2 I1 1_554 3.8048(8)
Hg2 I1 11_555 3.8048(8)
Hg2 Se2 1_554 3.8048(8)
Hg2 Se2 11_555 3.8048(8)
Hg2 I3 10_554 3.1069(9)
Hg2 I3 4_555 3.1069(9)
Hg2 S2 10_554 3.1069(9)
Hg2 S2 4_555 3.1069(9)
Sb2 Hg3 . 3.7633(8)
Sb2 Hg3 11_554 3.7633(8)
Sb2 Se1 . 2.5260(17)
Sb2 Se1 11_554 2.5260(17)
Sb2 S1 . 2.5260(17)
Sb2 S1 11_554 2.5260(17)
Sb2 I1 1_554 3.8048(8)
Sb2 I1 11_555 3.8048(8)
Sb2 Se2 1_554 3.8048(8)
Sb2 Se2 11_555 3.8048(8)
Sb2 I3 10_554 3.1069(9)
Sb2 I3 4_555 3.1069(9)
Sb2 S2 10_554 3.1069(9)
Sb2 S2 4_555 3.1069(9)
Hg3 Se1 . 2.5224(14)
Hg3 Se1 8_655 2.5224(14)
Hg3 S1 . 2.5224(14)
Hg3 S1 8_655 2.5224(14)
Hg3 I1 11_555 3.8824(19)
Hg3 Se2 11_555 3.8824(19)
Hg3 I2 11_555 3.2579(16)
Hg3 Se3 11_555 3.2579(16)
Hg3 I3 10_554 3.731(2)
Hg3 I3 11_555 3.0377(19)
Hg3 S2 10_554 3.731(2)
Hg3 S2 11_555 3.0377(19)
Se1 S1 . 0
Se1 I3 . 3.987(2)
Se1 S2 . 3.987(2)
S1 I3 . 3.987(2)
S1 S2 . 3.987(2)
I1 Se2 . 0
I2 Se3 . 0
I3 S2 . 0

_cod_database_fobs_code 2241550
